data_7048879
loop_
_publ_author_name
'Healy, Colm'
'Steuber, Friedrich W.'
'Wix, Paul'
'Macreadie, Lauren K.'
'Kathalikkattil, Amal Cherian'
'Schmitt, Wolfgang'

_publ_section_title
;
 Assembly, disassembly and reassembly: a &quot;top-down&quot; synthetic
 strategy towards hybrid, mixed-metal {Mo<sub>10</sub>Co<sub>6</sub>} POM
 clusters.
;
_journal_issue 9
_journal_name_full 'Dalton transactions (Cambridge, England : 2003)'
_journal_page_first 3018
_journal_page_last 3027
_journal_paper_doi 10.1039/c9dt00075e
_journal_volume 48
_journal_year 2019
_chemical_formula_moiety 'C74 H118 Co6 Mo10 N2 O58 P6, 9.5(C2 H3 N), 2(C16 H36 N)'
_chemical_formula_sum 'C125 H218.5 Co6 Mo10 N13.5 O58 P6'
_chemical_formula_weight 4337.42
_space_group_crystal_system monoclinic
_space_group_IT_number 14
_space_group_name_Hall '-P 2yn'
_space_group_name_H-M_alt 'P 1 21/n 1'
_symmetry_space_group_name_Hall '-P 2yn'
_symmetry_space_group_name_H-M 'P 1 21/n 1'
_atom_sites_solution_hydrogens mixed
_atom_sites_solution_primary dual
_audit_creation_date 2017-08-30
_audit_creation_method
;
Olex2 1.2
(compiled 2017.08.10 svn.r3458 for OlexSys, GUI svn.r5381)
;
_audit_update_record
;
2018-11-02 deposited with the CCDC.
2019-02-05 downloaded from the CCDC.
;
_cell_angle_alpha 90
_cell_angle_beta 107.6720(10)
_cell_angle_gamma 90
_cell_formula_units_Z 2
_cell_length_a 17.6667(8)
_cell_length_b 25.3666(12)
_cell_length_c 20.0291(9)
_cell_measurement_reflns_used 9914
_cell_measurement_temperature 100(2)
_cell_measurement_theta_max 26.90
_cell_measurement_theta_min 2.28
_cell_volume 8552.3(7)
_computing_cell_refinement 'SAINT V8.35A (?, 2016)'
_computing_data_reduction 'SAINT V8.35A (?, 2016)'
_computing_molecular_graphics 'Olex2 (Dolomanov et al., 2009)'
_computing_publication_material 'Olex2 (Dolomanov et al., 2009)'
_computing_structure_refinement 'XL (Sheldrick, 2008)'
_computing_structure_solution 'ShelXT (Sheldrick, 2015)'
_diffrn_ambient_temperature 100.0
_diffrn_measured_fraction_theta_full 1.000
_diffrn_measured_fraction_theta_max 0.996
_diffrn_measurement_device_type 'Bruker APEX-II CCD'
_diffrn_measurement_method '\f and \w scans'
_diffrn_radiation_type MoK\a
_diffrn_radiation_wavelength 0.71073
_diffrn_reflns_av_R_equivalents 0.0909
_diffrn_reflns_av_unetI/netI 0.0967
_diffrn_reflns_Laue_measured_fraction_full 1.000
_diffrn_reflns_Laue_measured_fraction_max 0.996
_diffrn_reflns_limit_h_max 21
_diffrn_reflns_limit_h_min -21
_diffrn_reflns_limit_k_max 31
_diffrn_reflns_limit_k_min -31
_diffrn_reflns_limit_l_max 24
_diffrn_reflns_limit_l_min -24
_diffrn_reflns_number 104339
_diffrn_reflns_point_group_measured_fraction_full 1.000
_diffrn_reflns_point_group_measured_fraction_max 0.996
_diffrn_reflns_theta_full 25.242
_diffrn_reflns_theta_max 26.117
_diffrn_reflns_theta_min 1.335
_diffrn_standards_number 0
_exptl_absorpt_coefficient_mu 1.409
_exptl_absorpt_correction_T_max 0.7455
_exptl_absorpt_correction_T_min 0.6590
_exptl_absorpt_correction_type multi-scan
_exptl_absorpt_process_details
'SADABS-2014/5 (Bruker,2014/5) was used for absorption correction. wR2(int) was 0.0612 before and 0.0545 after correction. The Ratio of minimum to maximum transmission is 0.8840. The \l/2 correction factor is Not present.'
_exptl_crystal_colour blue
_exptl_crystal_colour_primary blue
_exptl_crystal_density_diffrn 1.684
_exptl_crystal_description block
_exptl_crystal_F_000 4398
_exptl_crystal_size_max 0.15
_exptl_crystal_size_mid 0.12
_exptl_crystal_size_min 0.05
_refine_diff_density_max 1.042
_refine_diff_density_min -1.222
_refine_diff_density_rms 0.109
_refine_ls_extinction_method none
_refine_ls_goodness_of_fit_ref 0.889
_refine_ls_hydrogen_treatment constr
_refine_ls_matrix_type full
_refine_ls_number_parameters 1006
_refine_ls_number_reflns 16945
_refine_ls_number_restraints 83
_refine_ls_restrained_S_all 0.892
_refine_ls_R_factor_all 0.0817
_refine_ls_R_factor_gt 0.0356
_refine_ls_shift/su_max 0.001
_refine_ls_shift/su_mean 0.000
_refine_ls_structure_factor_coef Fsqd
_refine_ls_weighting_details 'w=1/[\s^2^(Fo^2^)+(0.0266P)^2^] where P=(Fo^2^+2Fc^2^)/3'
_refine_ls_weighting_scheme calc
_refine_ls_wR_factor_gt 0.0643
_refine_ls_wR_factor_ref 0.0730
_reflns_Friedel_coverage 0.000
_reflns_number_gt 10513
_reflns_number_total 16945
_reflns_threshold_expression 'I > 2\s(I)'
_cod_data_source_file c9dt00075e2.cif
_cod_data_source_block pw015_a
_cod_depositor_comments 'Adding full bibliography for 7048870--7048879.cif.'
_cod_original_formula_sum 'C125 H218.50 Co6 Mo10 N13.50 O58 P6'
_cod_database_code 7048879
_shelx_shelxl_version_number 2014/7
_shelx_space_group_comment
;
The symmetry employed for this shelxl refinement is uniquely defined
by the following loop, which should always be used as a source of
symmetry information in preference to the above space-group names.
They are only intended as comments.
;
_shelx_estimated_absorpt_t_max 0.933
_shelx_estimated_absorpt_t_min 0.816
_olex2_refinement_description
;
1. Others
 Fixed Sof: N1C(0.25) C1C(0.25) H1CA(0.25) H1CB(0.25) H1CC(0.25) C2C(0.25)
 C1A(0.25) H1AA(0.25) H1AB(0.25) H1AC(0.25) C2A(0.25) C1(0.75) H1A(0.75)
 H1B(0.75) H1C(0.75) C2(0.75) N1(0.5) C1(0.5) H1A(0.5) H1B(0.5) H1C(0.5) C2(0.5)
 Fixed Uiso: H1A(0.031) H1B(0.031) H5A(0.031) H5B(0.031) H23A(0.029)
 H23B(0.029) H3(0.054) H4(0.079) H5(0.077) H6(0.062) H7(0.045) H9A(0.026)
 H9B(0.026) H10(0.032) H11A(0.04) H11B(0.04) H12(0.034) H13A(0.029) H13B(0.029)
 H14A(0.034) H14B(0.034) H15(0.029) H16A(0.033) H16B(0.033) H17A(0.023)
 H17B(0.023) H19A(0.026) H19B(0.026) H20(0.039) H21A(0.047) H21B(0.047)
 H22(0.043) H23C(0.029) H23D(0.029) H24A(0.057) H24B(0.057) H25(0.045)
 H26A(0.031) H26B(0.031) H27A(0.047) H27B(0.047) H29A(0.034) H29B(0.034)
 H30(0.05) H31A(0.064) H31B(0.064) H32(0.052) H33A(0.042) H33B(0.042)
 H34(0.032) H35A(0.04) H35B(0.04) H36A(0.042) H36B(0.042) H37A(0.027)
 H37B(0.027) H55A(0.069) H55B(0.069) H55C(0.069) H1BA(0.111) H1BB(0.111)
 H1BC(0.111) H1CA(0.179) H1CB(0.179) H1CC(0.179) H38A(0.044) H38B(0.044)
 H39A(0.087) H39B(0.087) H40A(0.133) H40B(0.133) H41A(0.303) H41B(0.303)
 H41C(0.303) H42A(0.035) H42B(0.035) H43A(0.038) H43B(0.038) H44A(0.041)
 H44B(0.041) H45A(0.075) H45B(0.075) H45C(0.075) H46A(0.039) H46B(0.039)
 H47A(0.046) H47B(0.046) H48A(0.039) H48B(0.039) H49A(0.061) H49B(0.061)
 H49C(0.061) H50A(0.033) H50B(0.033) H51A(0.03) H51B(0.03) H52A(0.031)
 H52B(0.031) H53A(0.049) H53B(0.049) H53C(0.049) H1AA(0.138) H1AB(0.138)
 H1AC(0.138) H1A(0.111) H1B(0.111) H1C(0.111) H1A(0.138) H1B(0.138) H1C(0.138)
 H1A(0.072) H1B(0.072) H1C(0.072) H1A(0.111) H1B(0.111) H1C(0.111) H1A(0.179)
 H1B(0.179) H1C(0.179)
 Fixed X: H1A(0.703) H1B(0.6593) H5A(0.5697) H5B(0.6505) H23A(0.5993)
 H23B(0.6203) H3(0.4685) H4(0.4265) H5(0.4627) H6(0.5391) H7(0.5772)
 H9A(0.7521) H9B(0.8102) H10(0.8719) H11A(0.9946) H11B(0.9586) H12(1.0023)
 H13A(0.8828) H13B(0.8906) H14A(0.9821) H14B(0.9384) H15(0.8517) H16A(0.8074)
 H16B(0.9017) H17A(0.7901) H17B(0.7401) H19A(0.7398) H19B(0.6647) H20(0.7695)
 H21A(0.8311) H21B(0.8156) H22(0.7721) H23C(0.7419) H23D(0.6677) H24A(0.6403)
 H24B(0.6978) H25(0.5782) H26A(0.5485) H26B(0.5464) H27A(0.6964) H27B(0.6382)
 H29A(0.3108) H29B(0.2283) H30(0.2066) H31A(0.1005) H31B(0.102) H32(0.0875)
 H33A(0.1935) H33B(0.1591) H34(0.3004) H35A(0.3135) H35B(0.2325) H36A(0.1539)
 H36B(0.1907) H37A(0.3221) H37B(0.3682) H55A(0.9542) H55B(0.9153) H55C(0.9522)
 H1BA(0.314) H1BB(0.2731) H1BC(0.2517) H1CA(0.561) H1CB(0.63) H1CC(0.6519)
 H38A(0.4946) H38B(0.4413) H39A(0.5251) H39B(0.5747) H40A(0.4715) H40B(0.4078)
 H41A(0.4576) H41B(0.4223) H41C(0.5164) H42A(0.6546) H42B(0.6649) H43A(0.6251)
 H43B(0.6136) H44A(0.7635) H44B(0.7506) H45A(0.7195) H45B(0.8056) H45C(0.7306)
 H46A(0.5813) H46B(0.5867) H47A(0.4424) H47B(0.4459) H48A(0.521) H48B(0.5156)
 H49A(0.3817) H49B(0.3755) H49C(0.4187) H50A(0.5077) H50B(0.4571) H51A(0.6085)
 H51B(0.5625) H52A(0.4558) H52B(0.4976) H53A(0.6003) H53B(0.5618) H53C(0.5164)
 H1AA(0.513) H1AB(0.4194) H1AC(0.4608) H1A(0.2498) H1B(0.1774) H1C(0.2491)
 H1A(0.523) H1B(0.5968) H1C(0.5621) H1A(0.7203) H1B(0.7206) H1C(0.7166)
 H1A(0.3139) H1B(0.3583) H1C(0.2817) H1A(0.7438) H1B(0.6973) H1C(0.7092)
 Fixed Y: H1A(0.5971) H1B(0.5775) H5A(0.5125) H5B(0.5) H23A(0.33) H23B(0.3654)
 H3(0.3277) H4(0.2618) H5(0.2691) H6(0.339) H7(0.4015) H9A(0.3747) H9B(0.4246)
 H10(0.3494) H11A(0.353) H11B(0.4113) H12(0.3964) H13A(0.4222) H13B(0.4538)
 H14A(0.3034) H14B(0.3307) H15(0.2687) H16A(0.2839) H16B(0.2745) H17A(0.3439)
 H17B(0.3256) H19A(0.4451) H19B(0.4178) H20(0.4269) H21A(0.5023) H21B(0.5123)
 H22(0.5881) H23C(0.5426) H23D(0.5784) H24A(0.594) H24B(0.5685) H25(0.5179)
 H26A(0.5365) H26B(0.4741) H27A(0.4699) H27B(0.4331) H29A(0.3956) H29B(0.4149)
 H30(0.3851) H31A(0.3709) H31B(0.3246) H32(0.2874) H33A(0.2258) H33B(0.2362)
 H34(0.2401) H35A(0.3231) H35B(0.295) H36A(0.3548) H36B(0.2984) H37A(0.2696)
 H37B(0.3076) H55A(0.3885) H55B(0.3801) H55C(0.4361) H1BA(0.5415) H1BB(0.4998)
 H1BC(0.5611) H1CA(0.1035) H1CB(0.0915) H1CC(0.1025) H38A(0.1522) H38B(0.1135)
 H39A(0.0418) H39B(0.0812) H40A(0.0303) H40B(0.0654) H41A(0.1392) H41B(0.097)
 H41C(0.1021) H42A(0.1123) H42B(0.1477) H43A(0.2232) H43B(0.1878) H44A(0.1988)
 H44B(0.1676) H45A(0.2476) H45B(0.2518) H45C(0.2791) H46A(0.054) H46B(0.0916)
 H47A(0.05) H47B(0.0895) H48A(-0.012) H48B(0.0269) H49A(-0.0232) H49B(0.0164)
 H49C(-0.0394) H50A(0.2068) H50B(0.1669) H51A(0.2087) H51B(0.1655) H52A(0.2247)
 H52B(0.2675) H53A(0.2786) H53B(0.2341) H53C(0.2889) H1AA(0.3196) H1AB(0.3092)
 H1AC(0.3493) H1A(0.1944) H1B(0.1584) H1C(0.1326) H1A(0.4103) H1B(0.4182)
 H1C(0.3604) H1A(0.3258) H1B(0.3219) H1C(0.2694) H1A(0.5058) H1B(0.5431)
 H1C(0.5642) H1A(0.1914) H1B(0.1372) H1C(0.1783)
 Fixed Z: H1A(0.6345) H1B(0.6697) H5A(0.3203) H5B(0.3661) H23A(0.575)
 H23B(0.5218) H3(0.3781) H4(0.2928) H5(0.1904) H6(0.1759) H7(0.2636)
 H9A(0.3943) H9B(0.4039) H10(0.3711) H11A(0.463) H11B(0.4468) H12(0.5694)
 H13A(0.5933) H13B(0.5263) H14A(0.5681) H14B(0.6186) H15(0.5443) H16A(0.421)
 H16B(0.4467) H17A(0.577) H17B(0.4995) H19A(0.819) H19B(0.8339) H20(0.9416)
 H21A(0.9098) H21B(0.9837) H22(0.9098) H23C(0.8001) H23D(0.8019) H24A(0.9179)
 H24B(0.9883) H25(0.9491) H26A(0.8262) H26B(0.838) H27A(1.0076) H27B(0.949)
 H29A(0.7806) H29B(0.7269) H30(0.8324) H31A(0.7275) H31B(0.7824) H32(0.67)
 H33A(0.7036) H33B(0.768) H34(0.8077) H35A(0.8659) H35B(0.867) H36A(0.6256)
 H36B(0.6165) H37A(0.7019) H37B(0.7652) H55A(0.7525) H55B(0.8142) H55C(0.8043)
 H1BA(0.7367) H1BB(0.7749) H1BC(0.7749) H1CA(0.4058) H1CB(0.4772) H1CC(0.4065)
 H38A(0.6278) H38B(0.6576) H39A(0.6485) H39B(0.6151) H40A(0.5304) H40B(0.5524)
 H41A(0.5136) H41B(0.4528) H41C(0.4876) H42A(0.7136) H42B(0.7817) H43A(0.7104)
 H43B(0.6417) H44A(0.7491) H44B(0.677) H45A(0.6139) H45B(0.6706) H45C(0.6855)
 H46A(0.7592) H46B(0.8244) H47A(0.7329) H47B(0.7961) H48A(0.817) H48B(0.8784)
 H49A(0.7819) H49B(0.8422) H49C(0.8625) H50A(0.7247) H50B(0.7557) H51A(0.8321)
 H51B(0.8636) H52A(0.8519) H52B(0.8161) H53A(0.9226) H53B(0.9588) H53C(0.9355)
 H1AA(1.0318) H1AB(1.011) H1AC(1.0731) H1A(0.5591) H1B(0.5644) H1C(0.5425)
 H1A(1.0923) H1B(1.0626) H1C(1.0665) H1A(0.8046) H1B(0.8844) H1C(0.8392)
 H1A(0.764) H1B(0.8284) H1C(0.7687) H1A(0.4923) H1B(0.4926) H1C(0.5556)
;
_olex2_submission_special_instructions 'No special instructions were received'

loop_
_space_group_symop_operation_xyz
'x, y, z'
'-x+1/2, y+1/2, -z+1/2'
'-x, -y, -z'
'x-1/2, -y-1/2, z-1/2'

loop_
_atom_site_label
_atom_site_type_symbol
_atom_site_fract_x
_atom_site_fract_y
_atom_site_fract_z
_atom_site_U_iso_or_equiv
_atom_site_adp_type
_atom_site_occupancy
_atom_site_site_symmetry_order
_atom_site_calc_flag
_atom_site_refinement_flags_posn
_atom_site_refinement_flags_adp
_atom_site_refinement_flags_occupancy
_atom_site_disorder_assembly
_atom_site_disorder_group
Mo1 Mo 0.43601(2) 0.42004(2) 0.52215(2) 0.01414(9) Uani 1 1 d . . . . .
Mo2 Mo 0.20779(2) 0.43940(2) 0.50163(2) 0.01681(10) Uani 1 1 d . . . . .
Mo3 Mo 0.44466(2) 0.28632(2) 0.58463(2) 0.01743(10) Uani 1 1 d . . . . .
Mo4 Mo 0.27874(2) 0.32407(2) 0.47137(2) 0.01840(10) Uani 1 1 d . . . . .
Mo5 Mo 0.52080(2) 0.36866(2) 0.71517(2) 0.01631(9) Uani 1 1 d . . . . .
Co1 Co 0.74780(3) 0.50622(2) 0.64410(3) 0.01871(15) Uani 1 1 d . . . . .
Co2 Co 0.68013(3) 0.39681(2) 0.64873(3) 0.01858(15) Uani 1 1 d . . . . .
Co3 Co 0.54044(3) 0.44100(2) 0.39101(3) 0.01566(14) Uani 1 1 d . . . . .
P1 P 0.72053(7) 0.43874(4) 0.50071(6) 0.0156(3) Uani 1 1 d . . . . .
P2 P 0.59847(7) 0.48823(4) 0.71687(6) 0.0158(3) Uani 1 1 d . . . . .
P3 P 0.32123(7) 0.37346(4) 0.64299(6) 0.0173(3) Uani 1 1 d . . . . .
O29 O 0.56449(16) 0.54011(10) 0.68340(14) 0.0160(7) Uani 1 1 d . . . . .
O1 O 0.70236(16) 0.57320(11) 0.66617(15) 0.0209(7) Uani 1 1 d . . . . .
H1A H 0.7030 0.5971 0.6345 0.031 Uiso 1 1 d GR . . . .
H1B H 0.6593 0.5775 0.6697 0.031 Uiso 1 1 d GR . . . .
O2 O 0.72127(16) 0.44655(10) 0.57670(14) 0.0164(7) Uani 1 1 d . . . . .
O3 O 0.73184(16) 0.49178(10) 0.46669(14) 0.0165(7) Uani 1 1 d . . . . .
O4 O 0.64344(16) 0.41324(10) 0.45838(14) 0.0162(7) Uani 1 1 d . . . . .
O5 O 0.60698(17) 0.48517(11) 0.33562(15) 0.0205(7) Uani 1 1 d . . . . .
H5A H 0.5697 0.5125 0.3203 0.031 Uiso 1 1 d GR . . . .
H5B H 0.6505 0.5000 0.3661 0.031 Uiso 1 1 d GR . . . .
O6 O 0.47768(16) 0.41014(10) 0.45469(14) 0.0160(7) Uani 1 1 d . . . . .
O7 O 0.45374(16) 0.48383(10) 0.55226(14) 0.0160(7) Uani 1 1 d . . . . .
O8 O 0.32970(16) 0.41090(10) 0.48975(15) 0.0152(7) Uani 1 1 d . . . . .
O9 O 0.25909(17) 0.33438(11) 0.38282(15) 0.0207(7) Uani 1 1 d . . . . .
O10 O 0.18925(16) 0.45862(10) 0.41452(15) 0.0183(7) Uani 1 1 d . . . . .
O11 O 0.12230(17) 0.45360(11) 0.51871(15) 0.0223(8) Uani 1 1 d . . . . .
O12 O 0.19655(16) 0.36606(11) 0.48940(15) 0.0189(7) Uani 1 1 d . . . . .
O13 O 0.24350(17) 0.26305(11) 0.47764(16) 0.0240(8) Uani 1 1 d . . . . .
O14 O 0.27416(16) 0.42093(10) 0.60476(15) 0.0193(7) Uani 1 1 d . . . . .
O15 O 0.39098(16) 0.31123(10) 0.49272(14) 0.0188(7) Uani 1 1 d . . . . .
O16 O 0.33203(16) 0.33121(10) 0.59054(14) 0.0165(7) Uani 1 1 d . . . . .
O17 O 0.40190(17) 0.22713(10) 0.58754(15) 0.0221(7) Uani 1 1 d . . . . .
O18 O 0.47908(16) 0.30209(10) 0.68406(15) 0.0178(7) Uani 1 1 d . . . . .
O19 O 0.53020(16) 0.44791(10) 0.70879(15) 0.0170(7) Uani 1 1 d . . . . .
O20 O 0.53495(17) 0.36367(11) 0.80205(15) 0.0214(7) Uani 1 1 d . . . . .
O21 O 0.61639(16) 0.36166(11) 0.70721(15) 0.0180(7) Uani 1 1 d . . . . .
O22 O 0.65987(16) 0.46707(10) 0.68303(14) 0.0150(7) Uani 1 1 d . . . . .
O23 O 0.63260(16) 0.35224(10) 0.56568(15) 0.0191(7) Uani 1 1 d . . . . .
H23A H 0.5993 0.3300 0.5750 0.029 Uiso 1 1 d GR . . . .
H23B H 0.6203 0.3654 0.5218 0.029 Uiso 1 1 d GR . . . .
O24 O 0.79155(17) 0.38759(11) 0.70899(16) 0.0241(8) Uani 1 1 d . . . . .
O25 O 0.83508(17) 0.47212(12) 0.71902(15) 0.0237(8) Uani 1 1 d . . . . .
O26 O 0.40120(16) 0.39277(10) 0.69105(15) 0.0174(7) Uani 1 1 d . . . . .
O27 O 0.53471(17) 0.27164(10) 0.57325(15) 0.0202(7) Uani 1 1 d . . . . .
O28 O 0.48115(16) 0.37593(10) 0.59414(14) 0.0161(7) Uani 1 1 d . . . . .
N2 N 0.5260(2) 0.37081(14) 0.3287(2) 0.0234(9) Uani 1 1 d . . . . .
C3 C 0.4830(3) 0.3302(2) 0.3363(3) 0.0453(16) Uani 1 1 d . . . . .
H3 H 0.4685 0.3277 0.3781 0.054 Uiso 1 1 calc R . . . .
C4 C 0.4576(3) 0.2906(2) 0.2858(4) 0.066(2) Uani 1 1 d . . . . .
H4 H 0.4265 0.2618 0.2928 0.079 Uiso 1 1 calc R . . . .
C5 C 0.4793(3) 0.2951(3) 0.2260(4) 0.064(2) Uani 1 1 d . . . . .
H5 H 0.4627 0.2691 0.1904 0.077 Uiso 1 1 calc R . . . .
C6 C 0.5235(4) 0.3357(2) 0.2171(3) 0.0517(17) Uani 1 1 d . . . . .
H6 H 0.5391 0.3390 0.1759 0.062 Uiso 1 1 calc R . . . .
C7 C 0.5457(3) 0.3727(2) 0.2698(3) 0.0375(14) Uani 1 1 d . . . . .
H7 H 0.5772 0.4015 0.2636 0.045 Uiso 1 1 calc R . . . .
C8 C 0.8024(2) 0.39589(16) 0.4996(2) 0.0141(10) Uani 1 1 d . . . . .
C9 C 0.8033(3) 0.38964(17) 0.4233(2) 0.0220(11) Uani 1 1 d . . . . .
H9A H 0.7521 0.3747 0.3943 0.026 Uiso 1 1 calc R . . . .
H9B H 0.8102 0.4246 0.4039 0.026 Uiso 1 1 calc R . . . .
C10 C 0.8714(3) 0.35308(18) 0.4206(3) 0.0268(12) Uani 1 1 d . . . . .
H10 H 0.8719 0.3494 0.3711 0.032 Uiso 1 1 calc R . . . .
C11 C 0.9505(3) 0.37621(18) 0.4653(3) 0.0331(13) Uani 1 1 d . . . . .
H11A H 0.9946 0.3530 0.4630 0.040 Uiso 1 1 calc R . . . .
H11B H 0.9586 0.4113 0.4468 0.040 Uiso 1 1 calc R . . . .
C12 C 0.9503(3) 0.38145(17) 0.5404(3) 0.0284(12) Uani 1 1 d . . . . .
H12 H 1.0023 0.3964 0.5694 0.034 Uiso 1 1 calc R . . . .
C13 C 0.8826(2) 0.41845(17) 0.5440(2) 0.0238(11) Uani 1 1 d . . . . .
H13A H 0.8828 0.4222 0.5933 0.029 Uiso 1 1 calc R . . . .
H13B H 0.8906 0.4538 0.5263 0.029 Uiso 1 1 calc R . . . .
C14 C 0.9381(3) 0.32723(18) 0.5693(2) 0.0283(12) Uani 1 1 d . . . . .
H14A H 0.9821 0.3034 0.5681 0.034 Uiso 1 1 calc R . . . .
H14B H 0.9384 0.3307 0.6186 0.034 Uiso 1 1 calc R . . . .
C15 C 0.8595(3) 0.30417(17) 0.5255(2) 0.0238(11) Uani 1 1 d . . . . .
H15 H 0.8517 0.2687 0.5443 0.029 Uiso 1 1 calc R . . . .
C16 C 0.8589(3) 0.29880(17) 0.4495(2) 0.0271(12) Uani 1 1 d . . . . .
H16A H 0.8074 0.2839 0.4210 0.033 Uiso 1 1 calc R . . . .
H16B H 0.9017 0.2745 0.4467 0.033 Uiso 1 1 calc R . . . .
C17 C 0.7914(3) 0.34076(15) 0.5280(2) 0.0194(11) Uani 1 1 d . . . . .
H17A H 0.7901 0.3439 0.5770 0.023 Uiso 1 1 calc R . . . .
H17B H 0.7401 0.3256 0.4995 0.023 Uiso 1 1 calc R . . . .
C18 C 0.6463(3) 0.49777(16) 0.8098(2) 0.0176(10) Uani 1 1 d . . . . .
C19 C 0.6979(3) 0.44997(17) 0.8419(2) 0.0214(11) Uani 1 1 d . . . . .
H19A H 0.7398 0.4451 0.8190 0.026 Uiso 1 1 calc R . . . .
H19B H 0.6647 0.4178 0.8339 0.026 Uiso 1 1 calc R . . . .
C20 C 0.7364(3) 0.45841(19) 0.9213(2) 0.0328(13) Uani 1 1 d . . . . .
H20 H 0.7695 0.4269 0.9416 0.039 Uiso 1 1 calc R . . . .
C21 C 0.7893(3) 0.5071(2) 0.9329(3) 0.0394(14) Uani 1 1 d . . . . .
H21A H 0.8311 0.5023 0.9098 0.047 Uiso 1 1 calc R . . . .
H21B H 0.8156 0.5123 0.9837 0.047 Uiso 1 1 calc R . . . .
C22 C 0.7378(3) 0.55586(19) 0.9019(3) 0.0357(13) Uani 1 1 d . . . . .
H22 H 0.7721 0.5881 0.9098 0.043 Uiso 1 1 calc R . . . .
C23 C 0.6998(3) 0.54714(17) 0.8228(2) 0.0245(12) Uani 1 1 d . . . . .
H23C H 0.7419 0.5426 0.8001 0.029 Uiso 1 1 calc R . . . .
H23D H 0.6677 0.5784 0.8019 0.029 Uiso 1 1 calc R . . . .
C24 C 0.6731(3) 0.5627(2) 0.9375(3) 0.0472(16) Uani 1 1 d . . . . .
H24A H 0.6403 0.5940 0.9179 0.057 Uiso 1 1 calc R . . . .
H24B H 0.6978 0.5685 0.9883 0.057 Uiso 1 1 calc R . . . .
C25 C 0.6203(3) 0.5134(2) 0.9257(3) 0.0377(14) Uani 1 1 d . . . . .
H25 H 0.5782 0.5179 0.9491 0.045 Uiso 1 1 calc R . . . .
C26 C 0.5814(3) 0.50540(18) 0.8462(2) 0.0261(12) Uani 1 1 d . . . . .
H26A H 0.5485 0.5365 0.8262 0.031 Uiso 1 1 calc R . . . .
H26B H 0.5464 0.4741 0.8380 0.031 Uiso 1 1 calc R . . . .
C27 C 0.6718(3) 0.4651(2) 0.9565(3) 0.0391(14) Uani 1 1 d . . . . .
H27A H 0.6964 0.4699 1.0076 0.047 Uiso 1 1 calc R . . . .
H27B H 0.6382 0.4331 0.9490 0.047 Uiso 1 1 calc R . . . .
C28 C 0.2675(3) 0.34351(16) 0.6966(2) 0.0200(11) Uani 1 1 d . . . . .
C29 C 0.2578(3) 0.38374(18) 0.7512(2) 0.0286(12) Uani 1 1 d . . . . .
H29A H 0.3108 0.3956 0.7806 0.034 Uiso 1 1 calc R . . . .
H29B H 0.2283 0.4149 0.7269 0.034 Uiso 1 1 calc R . . . .
C30 C 0.2129(3) 0.3586(2) 0.7975(3) 0.0413(15) Uani 1 1 d . . . . .
H30 H 0.2066 0.3851 0.8324 0.050 Uiso 1 1 calc R . . . .
C31 C 0.1313(3) 0.3404(2) 0.7524(3) 0.0530(19) Uani 1 1 d . . . . .
H31A H 0.1005 0.3709 0.7275 0.064 Uiso 1 1 calc R . . . .
H31B H 0.1020 0.3246 0.7824 0.064 Uiso 1 1 calc R . . . .
C32 C 0.1412(3) 0.2996(2) 0.6992(3) 0.0437(16) Uani 1 1 d . . . . .
H32 H 0.0875 0.2874 0.6700 0.052 Uiso 1 1 calc R . . . .
C33 C 0.1878(3) 0.25254(19) 0.7378(3) 0.0352(14) Uani 1 1 d . . . . .
H33A H 0.1935 0.2258 0.7036 0.042 Uiso 1 1 calc R . . . .
H33B H 0.1591 0.2362 0.7680 0.042 Uiso 1 1 calc R . . . .
C34 C 0.2697(3) 0.27106(18) 0.7825(2) 0.0268(12) Uani 1 1 d . . . . .
H34 H 0.3004 0.2401 0.8077 0.032 Uiso 1 1 calc R . . . .
C35 C 0.2605(3) 0.31128(19) 0.8363(3) 0.0335(13) Uani 1 1 d . . . . .
H35A H 0.3135 0.3231 0.8659 0.040 Uiso 1 1 calc R . . . .
H35B H 0.2325 0.2950 0.8670 0.040 Uiso 1 1 calc R . . . .
C36 C 0.1849(3) 0.3246(2) 0.6513(3) 0.0353(13) Uani 1 1 d . . . . .
H36A H 0.1539 0.3548 0.6256 0.042 Uiso 1 1 calc R . . . .
H36B H 0.1907 0.2984 0.6165 0.042 Uiso 1 1 calc R . . . .
C37 C 0.3150(3) 0.29594(17) 0.7359(2) 0.0224(11) Uani 1 1 d . . . . .
H37A H 0.3221 0.2696 0.7019 0.027 Uiso 1 1 calc R . . . .
H37B H 0.3682 0.3076 0.7652 0.027 Uiso 1 1 calc R . . . .
C54 C 0.8456(3) 0.42199(18) 0.7325(2) 0.0193(11) Uani 1 1 d . . . . .
C55 C 0.9234(3) 0.4053(2) 0.7798(3) 0.0458(16) Uani 1 1 d . . . . .
H55A H 0.9542 0.3885 0.7525 0.069 Uiso 1 1 calc GR . . . .
H55B H 0.9153 0.3801 0.8142 0.069 Uiso 1 1 calc GR . . . .
H55C H 0.9522 0.4361 0.8043 0.069 Uiso 1 1 calc GR . . . .
N1B N 0.4067(14) 0.5475(10) 0.8957(10) 0.113(3) Uani 0.281(5) 1 d D U P A 1
C1B C 0.2941(18) 0.5357(19) 0.7767(13) 0.074(2) Uani 0.281(5) 1 d D U P A 1
H1BA H 0.3140 0.5415 0.7367 0.111 Uiso 0.281(5) 1 d R . P A 1
H1BB H 0.2731 0.4998 0.7749 0.111 Uiso 0.281(5) 1 d R . P A 1
H1BC H 0.2517 0.5611 0.7749 0.111 Uiso 0.281(5) 1 d R . P A 1
C2B C 0.3567(14) 0.5439(11) 0.8434(12) 0.074(2) Uani 0.281(5) 1 d D U P A 1
N1C N 0.604(2) 0.2128(8) 0.447(2) 0.079(4) Uani 0.25 1 d D . P B 2
C1C C 0.6158(11) 0.1118(6) 0.4334(12) 0.120(6) Uani 0.25 1 d D . P B 2
H1CA H 0.5610 0.1035 0.4058 0.179 Uiso 0.25 1 d R . P B 2
H1CB H 0.6300 0.0915 0.4772 0.179 Uiso 0.25 1 d DR . P B 2
H1CC H 0.6519 0.1025 0.4065 0.179 Uiso 0.25 1 d R . P B 2
C2C C 0.622(2) 0.1674(6) 0.4493(15) 0.120(6) Uani 0.25 1 d D . P B 2
N3 N 0.5488(2) 0.13044(14) 0.7300(2) 0.0275(10) Uani 1 1 d . . . . .
C38 C 0.4960(3) 0.12007(19) 0.6562(3) 0.0371(14) Uani 1 1 d . . . . .
H38A H 0.4946 0.1522 0.6278 0.044 Uiso 1 1 calc R . . . .
H38B H 0.4413 0.1135 0.6576 0.044 Uiso 1 1 calc R . . . .
C39 C 0.5215(4) 0.0741(2) 0.6199(3) 0.073(2) Uani 1 1 d . . . . .
H39A H 0.5251 0.0418 0.6485 0.087 Uiso 1 1 calc R . . . .
H39B H 0.5747 0.0812 0.6151 0.087 Uiso 1 1 calc R . . . .
C40 C 0.4620(4) 0.0655(3) 0.5476(4) 0.111(4) Uani 1 1 d . . . . .
H40A H 0.4715 0.0303 0.5304 0.133 Uiso 1 1 calc R . . . .
H40B H 0.4078 0.0654 0.5524 0.133 Uiso 1 1 calc R . . . .
C41 C 0.4648(7) 0.1040(4) 0.4964(5) 0.202(7) Uani 1 1 d . . . . .
H41A H 0.4576 0.1392 0.5136 0.303 Uiso 1 1 d R . . . .
H41B H 0.4223 0.0970 0.4528 0.303 Uiso 1 1 d R . . . .
H41C H 0.5164 0.1021 0.4876 0.303 Uiso 1 1 d DR . . . .
C42 C 0.6329(3) 0.14315(18) 0.7321(3) 0.0289(12) Uani 1 1 d . . . . .
H42A H 0.6546 0.1123 0.7136 0.035 Uiso 1 1 calc R . . . .
H42B H 0.6649 0.1477 0.7817 0.035 Uiso 1 1 calc R . . . .
C43 C 0.6445(3) 0.19160(18) 0.6918(3) 0.0314(13) Uani 1 1 d . . . . .
H43A H 0.6251 0.2232 0.7104 0.038 Uiso 1 1 calc R . . . .
H43B H 0.6136 0.1878 0.6417 0.038 Uiso 1 1 calc R . . . .
C44 C 0.7325(3) 0.19820(18) 0.6988(3) 0.0339(13) Uani 1 1 d . . . . .
H44A H 0.7635 0.1988 0.7491 0.041 Uiso 1 1 calc R . . . .
H44B H 0.7506 0.1676 0.6770 0.041 Uiso 1 1 calc R . . . .
C45 C 0.7485(3) 0.2487(2) 0.6641(3) 0.0499(17) Uani 1 1 d . . . . .
H45A H 0.7195 0.2476 0.6139 0.075 Uiso 1 1 calc GR . . . .
H45B H 0.8056 0.2518 0.6706 0.075 Uiso 1 1 calc GR . . . .
H45C H 0.7306 0.2791 0.6855 0.075 Uiso 1 1 calc GR . . . .
C46 C 0.5536(3) 0.08251(17) 0.7764(3) 0.0321(13) Uani 1 1 d . . . . .
H46A H 0.5813 0.0540 0.7592 0.039 Uiso 1 1 calc R . . . .
H46B H 0.5867 0.0916 0.8244 0.039 Uiso 1 1 calc R . . . .
C47 C 0.4750(3) 0.06125(18) 0.7802(3) 0.0385(14) Uani 1 1 d . . . . .
H47A H 0.4424 0.0500 0.7329 0.046 Uiso 1 1 calc R . . . .
H47B H 0.4459 0.0895 0.7961 0.046 Uiso 1 1 calc R . . . .
C48 C 0.4874(3) 0.01478(17) 0.8303(3) 0.0322(13) Uani 1 1 d . . . . .
H48A H 0.5210 -0.0120 0.8170 0.039 Uiso 1 1 calc R . . . .
H48B H 0.5156 0.0269 0.8784 0.039 Uiso 1 1 calc R . . . .
C49 C 0.4089(3) -0.01006(19) 0.8291(3) 0.0408(14) Uani 1 1 d . . . . .
H49A H 0.3817 -0.0232 0.7819 0.061 Uiso 1 1 calc GR . . . .
H49B H 0.3755 0.0164 0.8422 0.061 Uiso 1 1 calc GR . . . .
H49C H 0.4187 -0.0394 0.8625 0.061 Uiso 1 1 calc GR . . . .
C50 C 0.5118(3) 0.17680(17) 0.7572(2) 0.0276(12) Uani 1 1 d . . . . .
H50A H 0.5077 0.2068 0.7247 0.033 Uiso 1 1 calc R . . . .
H50B H 0.4571 0.1669 0.7557 0.033 Uiso 1 1 calc R . . . .
C51 C 0.5553(3) 0.19530(17) 0.8304(2) 0.0252(12) Uani 1 1 d . . . . .
H51A H 0.6085 0.2087 0.8321 0.030 Uiso 1 1 calc R . . . .
H51B H 0.5625 0.1655 0.8636 0.030 Uiso 1 1 calc R . . . .
C52 C 0.5078(3) 0.23902(17) 0.8516(2) 0.0259(12) Uani 1 1 d . . . . .
H52A H 0.4558 0.2247 0.8519 0.031 Uiso 1 1 calc R . . . .
H52B H 0.4976 0.2675 0.8161 0.031 Uiso 1 1 calc R . . . .
C53 C 0.5504(3) 0.26225(18) 0.9236(2) 0.0329(13) Uani 1 1 d . . . . .
H53A H 0.6003 0.2786 0.9226 0.049 Uiso 1 1 calc GR . . . .
H53B H 0.5618 0.2341 0.9588 0.049 Uiso 1 1 calc GR . . . .
H53C H 0.5164 0.2889 0.9355 0.049 Uiso 1 1 calc DGR . . . .
C1A C 0.4613(16) 0.3357(7) 1.0274(9) 0.092(3) Uani 0.25 1 d D U P C 1
H1AA H 0.5130 0.3196 1.0318 0.138 Uiso 0.25 1 d DR . P C 1
H1AB H 0.4194 0.3092 1.0110 0.138 Uiso 0.25 1 d R . P C 1
H1AC H 0.4608 0.3493 1.0731 0.138 Uiso 0.25 1 d R . P C 1
C2A C 0.4476(18) 0.3782(9) 0.9779(15) 0.092(3) Uani 0.25 1 d D U P C 1
N1_1 N 0.3070(4) 0.1418(2) 0.7043(3) 0.087(2) Uani 1 1 d D . . . .
C1_1 C 0.2348(4) 0.1595(2) 0.5718(3) 0.074(2) Uani 1 1 d D . . . .
H1A_1 H 0.2498 0.1944 0.5591 0.111 Uiso 1 1 d R . . . .
H1B_1 H 0.1774 0.1584 0.5644 0.111 Uiso 1 1 d DR . . . .
H1C_1 H 0.2491 0.1326 0.5425 0.111 Uiso 1 1 d R . . . .
C2_1 C 0.2762(4) 0.1491(3) 0.6444(4) 0.061(2) Uani 1 1 d D . . . .
N1_2 N 0.4517(5) 0.4104(3) 0.9314(4) 0.131(3) Uani 1 1 d D . . . .
C1_2 C 0.5484(5) 0.3978(4) 1.0580(4) 0.092(3) Uani 0.75 1 d D U P C 2
H1A_2 H 0.5230 0.4103 1.0923 0.138 Uiso 0.75 1 d R . P C 2
H1B_2 H 0.5968 0.4182 1.0626 0.138 Uiso 0.75 1 d R . P C 2
H1C_2 H 0.5621 0.3604 1.0665 0.138 Uiso 0.75 1 d DR . P C 2
C2_2 C 0.4963(5) 0.4040(4) 0.9908(5) 0.092(3) Uani 0.75 1 d D U P C 2
N1_3 N 0.8921(3) 0.2980(3) 0.8858(4) 0.114(3) Uani 1 1 d D . . . .
C1_3 C 0.7385(3) 0.3051(2) 0.8478(3) 0.0483(16) Uani 1 1 d D . . . .
H1A_3 H 0.7203 0.3258 0.8046 0.072 Uiso 1 1 calc GR . . . .
H1B_3 H 0.7206 0.3219 0.8844 0.072 Uiso 1 1 calc GR . . . .
H1C_3 H 0.7166 0.2694 0.8392 0.072 Uiso 1 1 calc GR . . . .
C2_3 C 0.8236(3) 0.3025(2) 0.8702(3) 0.0561(18) Uani 1 1 d D . . . .
N1_4 N 0.2105(6) 0.5021(4) 0.8644(4) 0.113(3) Uani 0.719(5) 1 d D U P A 2
C1_4 C 0.3065(7) 0.5333(7) 0.7959(5) 0.074(2) Uani 0.719(5) 1 d D U P A 2
H1A_4 H 0.3139 0.5058 0.7640 0.111 Uiso 0.719(5) 1 d R . P A 2
H1B_4 H 0.3583 0.5431 0.8284 0.111 Uiso 0.719(5) 1 d R . P A 2
H1C_4 H 0.2817 0.5642 0.7687 0.111 Uiso 0.719(5) 1 d R . P A 2
C2_4 C 0.2556(6) 0.5134(4) 0.8353(5) 0.074(2) Uani 0.719(5) 1 d D U P A 2
N1_5 N 0.5867(9) 0.2342(6) 0.4344(10) 0.079(4) Uani 0.5 1 d D . P D 1
C1_5 C 0.7000(8) 0.1747(6) 0.5051(6) 0.120(6) Uani 0.5 1 d D . P D 1
H1A_5 H 0.7438 0.1914 0.4923 0.179 Uiso 0.5 1 d R . P D 1
H1B_5 H 0.6973 0.1372 0.4926 0.179 Uiso 0.5 1 d R . P D 1
H1C_5 H 0.7092 0.1783 0.5556 0.179 Uiso 0.5 1 d R . P D 1
C2_5 C 0.6274(10) 0.1996(6) 0.4684(8) 0.120(6) Uani 0.5 1 d D . P D 1

loop_
_atom_site_aniso_label
_atom_site_aniso_U_11
_atom_site_aniso_U_22
_atom_site_aniso_U_33
_atom_site_aniso_U_23
_atom_site_aniso_U_13
_atom_site_aniso_U_12
Mo1 0.00993(19) 0.0150(2) 0.0153(2) 0.00047(17) 0.00063(17) -0.00046(16)
Mo2 0.01067(19) 0.0174(2) 0.0207(2) 0.00286(18) 0.00217(18) -0.00050(16)
Mo3 0.0137(2) 0.0154(2) 0.0203(2) 0.00114(18) 0.00090(18) -0.00011(16)
Mo4 0.0131(2) 0.0162(2) 0.0217(3) 0.00050(18) -0.00099(18) -0.00207(17)
Mo5 0.0127(2) 0.0172(2) 0.0173(2) 0.00271(18) 0.00198(18) -0.00042(17)
Co1 0.0151(3) 0.0187(3) 0.0207(4) -0.0015(3) 0.0029(3) -0.0019(3)
Co2 0.0141(3) 0.0191(3) 0.0209(4) -0.0002(3) 0.0027(3) 0.0000(3)
Co3 0.0118(3) 0.0178(3) 0.0152(4) 0.0002(3) 0.0009(3) 0.0009(3)
P1 0.0118(6) 0.0158(6) 0.0181(7) 0.0001(5) 0.0027(5) -0.0002(5)
P2 0.0122(6) 0.0179(6) 0.0153(7) 0.0004(5) 0.0013(5) -0.0003(5)
P3 0.0132(6) 0.0191(6) 0.0187(7) 0.0038(5) 0.0034(6) 0.0000(5)
O29 0.0128(16) 0.0175(16) 0.0149(18) -0.0009(13) -0.0002(14) -0.0010(13)
O1 0.0168(17) 0.0234(18) 0.023(2) 0.0044(14) 0.0061(15) -0.0002(14)
O2 0.0149(16) 0.0185(16) 0.0147(18) 0.0019(14) 0.0029(14) 0.0011(13)
O3 0.0118(16) 0.0139(16) 0.0226(19) 0.0052(13) 0.0033(14) 0.0025(12)
O4 0.0103(16) 0.0155(16) 0.0198(18) 0.0010(14) -0.0001(14) 0.0008(12)
O5 0.0145(17) 0.0225(17) 0.0218(19) -0.0001(14) 0.0016(15) 0.0035(13)
O6 0.0154(16) 0.0168(17) 0.0143(18) -0.0008(13) 0.0025(14) 0.0005(13)
O7 0.0128(16) 0.0160(16) 0.0164(18) -0.0004(13) 0.0003(14) -0.0011(13)
O8 0.0093(15) 0.0125(16) 0.0216(18) 0.0020(13) 0.0014(14) -0.0006(12)
O9 0.0166(17) 0.0195(17) 0.0212(19) -0.0011(14) -0.0015(15) -0.0033(13)
O10 0.0132(16) 0.0202(17) 0.0180(19) 0.0027(14) -0.0008(14) 0.0001(13)
O11 0.0160(17) 0.0249(18) 0.027(2) 0.0029(15) 0.0090(15) 0.0005(14)
O12 0.0120(16) 0.0192(17) 0.0217(19) 0.0014(14) -0.0005(14) -0.0027(13)
O13 0.0173(18) 0.0172(17) 0.032(2) 0.0050(15) -0.0003(16) 0.0001(14)
O14 0.0171(17) 0.0168(16) 0.0236(19) 0.0049(14) 0.0055(15) 0.0019(13)
O15 0.0176(17) 0.0180(17) 0.0179(19) -0.0027(14) 0.0013(15) -0.0004(13)
O16 0.0123(16) 0.0187(16) 0.0169(18) 0.0012(14) 0.0021(14) 0.0003(13)
O17 0.0175(17) 0.0139(16) 0.031(2) 0.0031(14) 0.0020(15) -0.0009(13)
O18 0.0128(16) 0.0174(16) 0.0215(19) 0.0063(14) 0.0028(14) 0.0010(13)
O19 0.0103(15) 0.0204(17) 0.0189(18) 0.0002(14) 0.0023(14) -0.0016(13)
O20 0.0209(18) 0.0245(18) 0.0174(18) 0.0030(14) 0.0036(15) -0.0034(14)
O21 0.0125(16) 0.0188(16) 0.0192(18) 0.0021(14) -0.0008(14) 0.0005(13)
O22 0.0099(16) 0.0179(16) 0.0172(18) 0.0005(13) 0.0040(14) 0.0010(12)
O23 0.0159(17) 0.0224(18) 0.0193(19) 0.0063(14) 0.0058(15) -0.0025(14)
O24 0.0158(17) 0.0279(19) 0.026(2) 0.0002(15) 0.0026(15) -0.0005(14)
O25 0.0154(17) 0.0262(19) 0.025(2) 0.0016(15) -0.0014(15) -0.0021(14)
O26 0.0132(16) 0.0187(16) 0.0197(19) -0.0004(14) 0.0040(14) -0.0015(13)
O27 0.0141(17) 0.0193(17) 0.0244(19) -0.0009(14) 0.0016(15) 0.0018(13)
O28 0.0124(16) 0.0168(16) 0.0165(18) 0.0011(13) 0.0007(14) -0.0007(13)
N2 0.018(2) 0.024(2) 0.025(3) -0.0070(19) 0.0008(19) 0.0057(18)
C3 0.037(3) 0.041(3) 0.062(4) -0.022(3) 0.021(3) -0.009(3)
C4 0.042(4) 0.060(4) 0.101(6) -0.051(4) 0.031(4) -0.028(3)
C5 0.034(4) 0.084(5) 0.068(5) -0.053(4) 0.005(4) 0.005(4)
C6 0.055(4) 0.055(4) 0.039(4) -0.018(3) 0.006(3) 0.019(3)
C7 0.049(4) 0.031(3) 0.029(3) -0.008(3) 0.008(3) 0.012(3)
C8 0.014(2) 0.014(2) 0.013(3) 0.0006(19) 0.003(2) 0.0005(18)
C9 0.019(3) 0.021(3) 0.025(3) 0.005(2) 0.005(2) 0.002(2)
C10 0.031(3) 0.032(3) 0.022(3) 0.001(2) 0.015(3) 0.007(2)
C11 0.024(3) 0.027(3) 0.054(4) 0.004(3) 0.021(3) 0.008(2)
C12 0.012(3) 0.027(3) 0.041(4) -0.007(2) -0.001(2) 0.002(2)
C13 0.017(3) 0.021(3) 0.027(3) -0.007(2) -0.002(2) 0.002(2)
C14 0.018(3) 0.034(3) 0.028(3) -0.001(2) 0.000(2) 0.012(2)
C15 0.023(3) 0.017(2) 0.032(3) 0.005(2) 0.009(2) 0.005(2)
C16 0.023(3) 0.025(3) 0.033(3) -0.006(2) 0.006(2) 0.008(2)
C17 0.017(3) 0.019(3) 0.021(3) 0.005(2) 0.005(2) 0.006(2)
C18 0.017(2) 0.021(3) 0.011(3) 0.000(2) -0.001(2) 0.000(2)
C19 0.021(3) 0.023(3) 0.016(3) 0.003(2) -0.001(2) -0.002(2)
C20 0.033(3) 0.032(3) 0.023(3) 0.011(2) -0.008(3) -0.004(2)
C21 0.034(3) 0.052(4) 0.021(3) -0.001(3) -0.008(3) -0.012(3)
C22 0.042(3) 0.032(3) 0.022(3) -0.003(3) -0.006(3) -0.011(3)
C23 0.029(3) 0.024(3) 0.017(3) 0.001(2) 0.002(2) -0.002(2)
C24 0.063(4) 0.051(4) 0.020(3) -0.016(3) 0.002(3) -0.001(3)
C25 0.042(4) 0.052(4) 0.019(3) -0.008(3) 0.009(3) 0.002(3)
C26 0.024(3) 0.032(3) 0.018(3) -0.002(2) 0.000(2) 0.003(2)
C27 0.044(4) 0.050(4) 0.018(3) 0.004(3) 0.001(3) -0.012(3)
C28 0.015(2) 0.020(3) 0.022(3) 0.005(2) 0.003(2) 0.003(2)
C29 0.035(3) 0.026(3) 0.033(3) 0.009(2) 0.022(3) 0.004(2)
C30 0.053(4) 0.036(3) 0.049(4) 0.014(3) 0.038(3) 0.014(3)
C31 0.032(3) 0.056(4) 0.084(5) 0.050(4) 0.038(4) 0.021(3)
C32 0.018(3) 0.056(4) 0.051(4) 0.029(3) 0.000(3) -0.006(3)
C33 0.027(3) 0.040(3) 0.039(4) 0.020(3) 0.010(3) -0.004(2)
C34 0.019(3) 0.028(3) 0.033(3) 0.017(2) 0.009(2) 0.008(2)
C35 0.033(3) 0.040(3) 0.030(3) 0.017(3) 0.014(3) 0.002(3)
C36 0.020(3) 0.042(3) 0.039(4) 0.018(3) 0.001(3) -0.004(2)
C37 0.014(2) 0.025(3) 0.027(3) 0.008(2) 0.006(2) 0.004(2)
C54 0.018(3) 0.029(3) 0.012(3) -0.002(2) 0.006(2) -0.008(2)
C55 0.023(3) 0.041(3) 0.065(4) 0.011(3) 0.001(3) 0.002(3)
N1B 0.142(10) 0.145(9) 0.052(6) -0.024(5) 0.029(6) -0.041(7)
C1B 0.070(5) 0.091(5) 0.061(6) -0.036(5) 0.022(4) -0.006(4)
C2B 0.070(5) 0.091(5) 0.061(6) -0.036(5) 0.022(4) -0.006(4)
N1C 0.051(9) 0.094(12) 0.080(10) -0.003(10) -0.001(7) 0.042(7)
C1C 0.181(15) 0.146(12) 0.062(9) 0.054(8) 0.081(9) 0.073(11)
C2C 0.181(15) 0.146(12) 0.062(9) 0.054(8) 0.081(9) 0.073(11)
N3 0.020(2) 0.023(2) 0.030(3) -0.002(2) -0.006(2) 0.0029(18)
C38 0.025(3) 0.039(3) 0.034(3) -0.006(3) -0.010(3) 0.011(2)
C39 0.050(4) 0.078(5) 0.059(5) -0.040(4) -0.029(4) 0.027(4)
C40 0.067(6) 0.140(8) 0.094(7) -0.085(6) -0.023(5) 0.035(6)
C41 0.35(2) 0.153(11) 0.069(8) 0.014(7) 0.007(10) -0.075(11)
C42 0.018(3) 0.026(3) 0.034(3) -0.004(2) -0.004(2) 0.006(2)
C43 0.031(3) 0.029(3) 0.030(3) 0.007(2) 0.002(3) 0.014(2)
C44 0.030(3) 0.029(3) 0.040(4) 0.006(3) 0.006(3) 0.006(2)
C45 0.039(4) 0.058(4) 0.054(4) 0.027(3) 0.015(3) 0.011(3)
C46 0.021(3) 0.015(3) 0.048(4) 0.006(2) -0.009(3) 0.005(2)
C47 0.022(3) 0.027(3) 0.057(4) 0.007(3) -0.003(3) 0.005(2)
C48 0.029(3) 0.022(3) 0.043(4) 0.000(3) 0.007(3) 0.008(2)
C49 0.038(3) 0.034(3) 0.051(4) 0.001(3) 0.014(3) -0.001(3)
C50 0.017(3) 0.021(3) 0.041(3) 0.007(2) 0.004(2) 0.008(2)
C51 0.021(3) 0.021(3) 0.029(3) 0.007(2) -0.001(2) 0.004(2)
C52 0.022(3) 0.022(3) 0.031(3) 0.007(2) 0.004(2) 0.000(2)
C53 0.026(3) 0.037(3) 0.037(4) 0.002(3) 0.011(3) -0.002(2)
C1A 0.096(7) 0.077(4) 0.148(8) -0.041(7) 0.105(7) -0.021(5)
C2A 0.096(7) 0.077(4) 0.148(8) -0.041(7) 0.105(7) -0.021(5)
N1_1 0.057(4) 0.081(5) 0.118(6) 0.031(5) 0.018(4) 0.013(3)
C1_1 0.098(6) 0.069(5) 0.061(5) -0.008(4) 0.031(5) -0.036(4)
C2_1 0.048(5) 0.057(4) 0.084(6) 0.018(5) 0.029(5) 0.003(4)
N1_2 0.121(7) 0.205(9) 0.053(5) 0.004(5) 0.004(5) -0.025(6)
C1_2 0.096(7) 0.077(4) 0.148(8) -0.041(7) 0.105(7) -0.021(5)
C2_2 0.096(7) 0.077(4) 0.148(8) -0.041(7) 0.105(7) -0.021(5)
N1_3 0.057(4) 0.153(7) 0.126(6) 0.068(5) 0.018(5) -0.012(5)
C1_3 0.043(4) 0.044(4) 0.053(4) 0.013(3) 0.007(3) 0.010(3)
C2_3 0.049(4) 0.052(4) 0.061(5) 0.023(3) 0.007(4) -0.011(3)
N1_4 0.142(10) 0.145(9) 0.052(6) -0.024(5) 0.029(6) -0.041(7)
C1_4 0.070(5) 0.091(5) 0.061(6) -0.036(5) 0.022(4) -0.006(4)
C2_4 0.070(5) 0.091(5) 0.061(6) -0.036(5) 0.022(4) -0.006(4)
N1_5 0.051(9) 0.094(12) 0.080(10) -0.003(10) -0.001(7) 0.042(7)
C1_5 0.181(15) 0.146(12) 0.062(9) 0.054(8) 0.081(9) 0.073(11)
C2_5 0.181(15) 0.146(12) 0.062(9) 0.054(8) 0.081(9) 0.073(11)

loop_
_atom_type_symbol
_atom_type_description
_atom_type_scat_dispersion_real
_atom_type_scat_dispersion_imag
_atom_type_scat_source
C C 0.0033 0.0016 'International Tables Vol C Tables 4.2.6.8 and 6.1.1.4'
H H 0.0000 0.0000 'International Tables Vol C Tables 4.2.6.8 and 6.1.1.4'
Co Co 0.3494 0.9721 'International Tables Vol C Tables 4.2.6.8 and 6.1.1.4'
Mo Mo -1.6832 0.6857 'International Tables Vol C Tables 4.2.6.8 and 6.1.1.4'
N N 0.0061 0.0033 'International Tables Vol C Tables 4.2.6.8 and 6.1.1.4'
O O 0.0106 0.0060 'International Tables Vol C Tables 4.2.6.8 and 6.1.1.4'
P P 0.1023 0.0942 'International Tables Vol C Tables 4.2.6.8 and 6.1.1.4'

loop_
_geom_angle_atom_site_label_1
_geom_angle_atom_site_label_2
_geom_angle_atom_site_label_3
_geom_angle
_geom_angle_site_symmetry_1
_geom_angle_site_symmetry_3
O6 Mo1 O8 109.94(13) . .
O6 Mo1 O28 109.97(12) . .
O7 Mo1 O6 109.41(12) . .
O7 Mo1 O8 107.77(12) . .
O7 Mo1 O28 108.23(13) . .
O8 Mo1 O28 111.46(12) . .
O3 Mo2 O8 83.47(10) 3_666 .
O3 Mo2 O14 78.57(11) 3_666 .
O10 Mo2 O3 89.63(12) . 3_666
O10 Mo2 O8 83.35(11) . .
O10 Mo2 O12 99.56(12) . .
O10 Mo2 O14 158.06(12) . .
O11 Mo2 O3 99.76(12) . 3_666
O11 Mo2 O8 172.25(12) . .
O11 Mo2 O10 103.62(14) . .
O11 Mo2 O12 99.93(13) . .
O11 Mo2 O14 96.63(12) . .
O12 Mo2 O3 155.61(11) . 3_666
O12 Mo2 O8 75.30(10) . .
O12 Mo2 O14 84.99(11) . .
O14 Mo2 O8 77.02(10) . .
O15 Mo3 O16 72.79(11) . .
O15 Mo3 O18 146.41(11) . .
O15 Mo3 O28 78.56(10) . .
O16 Mo3 O28 74.98(9) . .
O17 Mo3 O15 103.39(13) . .
O17 Mo3 O16 92.00(12) . .
O17 Mo3 O18 98.74(13) . .
O17 Mo3 O27 104.72(13) . .
O17 Mo3 O28 165.77(12) . .
O18 Mo3 O16 81.55(10) . .
O18 Mo3 O28 74.04(10) . .
O27 Mo3 O15 98.82(13) . .
O27 Mo3 O16 162.77(11) . .
O27 Mo3 O18 99.61(13) . .
O27 Mo3 O28 88.75(11) . .
O9 Mo4 O8 88.11(11) . .
O9 Mo4 O12 100.48(13) . .
O9 Mo4 O15 97.27(12) . .
O9 Mo4 O16 162.20(12) . .
O12 Mo4 O8 74.23(10) . .
O12 Mo4 O15 146.96(12) . .
O12 Mo4 O16 81.69(11) . .
O13 Mo4 O8 166.96(12) . .
O13 Mo4 O9 104.63(14) . .
O13 Mo4 O12 100.23(13) . .
O13 Mo4 O15 101.93(12) . .
O13 Mo4 O16 92.25(12) . .
O15 Mo4 O8 78.77(10) . .
O15 Mo4 O16 73.28(11) . .
O16 Mo4 O8 75.39(10) . .
O18 Mo5 O19 155.01(12) . .
O18 Mo5 O26 85.38(11) . .
O18 Mo5 O28 76.12(11) . .
O19 Mo5 O26 78.08(10) . .
O19 Mo5 O28 81.93(10) . .
O20 Mo5 O18 101.29(13) . .
O20 Mo5 O19 98.65(12) . .
O20 Mo5 O21 103.95(13) . .
O20 Mo5 O26 94.74(12) . .
O20 Mo5 O28 171.38(12) . .
O21 Mo5 O18 99.86(12) . .
O21 Mo5 O19 89.72(12) . .
O21 Mo5 O26 159.07(12) . .
O21 Mo5 O28 84.64(11) . .
O26 Mo5 O28 76.92(10) . .
O1 Co1 O2 140.82(12) . .
O1 Co1 O10 94.67(11) . 3_666
O1 Co1 O22 85.98(11) . .
O1 Co1 O25 118.45(12) . .
O2 Co1 O10 89.97(11) . 3_666
O2 Co1 O22 81.32(11) . .
O2 Co1 O25 98.63(12) . .
O10 Co1 O22 166.72(11) 3_666 .
O25 Co1 O10 100.94(12) . 3_666
O25 Co1 O22 90.31(11) . .
O21 Co2 O2 165.60(11) . .
O22 Co2 O2 80.89(10) . .
O22 Co2 O21 90.27(11) . .
O22 Co2 O24 98.35(12) . .
O23 Co2 O2 85.23(11) . .
O23 Co2 O21 93.74(11) . .
O23 Co2 O22 137.01(12) . .
O23 Co2 O24 122.27(12) . .
O24 Co2 O2 90.13(11) . .
O24 Co2 O21 102.45(12) . .
O29 Co3 O5 91.05(11) 3_666 .
O29 Co3 O6 90.06(11) 3_666 .
O29 Co3 O7 93.60(11) 3_666 3_666
O29 Co3 N2 81.37(12) 3_666 .
O4 Co3 O29 172.66(11) . 3_666
O4 Co3 O5 90.20(11) . .
O4 Co3 O6 89.94(11) . .
O4 Co3 O7 93.73(11) . 3_666
O4 Co3 N2 91.30(12) . .
O5 Co3 O7 82.45(10) . 3_666
O6 Co3 O5 170.11(11) . .
O6 Co3 O7 87.68(10) . 3_666
O6 Co3 N2 93.04(13) . .
N2 Co3 O5 96.84(13) . .
N2 Co3 O7 174.92(13) . 3_666
O2 P1 O3 111.20(16) . .
O2 P1 C8 108.89(18) . .
O3 P1 C8 107.75(17) . .
O4 P1 O2 110.30(16) . .
O4 P1 O3 109.84(16) . .
O4 P1 C8 108.79(18) . .
O29 P2 O19 109.58(16) . .
O29 P2 O22 110.21(16) . .
O29 P2 C18 109.69(18) . .
O19 P2 C18 107.48(18) . .
O22 P2 O19 110.70(16) . .
O22 P2 C18 109.13(18) . .
O14 P3 O16 111.38(17) . .
O14 P3 C28 108.97(18) . .
O16 P3 C28 107.89(18) . .
O26 P3 O14 108.73(16) . .
O26 P3 O16 111.55(16) . .
O26 P3 C28 108.25(19) . .
P2 O29 Co3 132.32(17) . 3_666
Co1 O1 H1A 109.6 . .
Co1 O1 H1B 127.0 . .
H1A O1 H1B 101.0 . .
Co1 O2 Co2 92.76(11) . .
P1 O2 Co1 134.67(17) . .
P1 O2 Co2 132.29(16) . .
P1 O3 Mo2 136.94(18) . 3_666
P1 O4 Co3 134.05(16) . .
Co3 O5 H5A 96.5 . .
Co3 O5 H5B 110.6 . .
H5A O5 H5B 106.3 . .
Mo1 O6 Co3 148.30(15) . .
Mo1 O7 Co3 165.38(16) . 3_666
Mo1 O8 Mo2 143.97(14) . .
Mo1 O8 Mo4 118.72(12) . .
Mo2 O8 Mo4 89.14(9) . .
Mo2 O10 Co1 136.45(16) . 3_666
Mo2 O12 Mo4 121.15(14) . .
P3 O14 Mo2 136.52(18) . .
Mo3 O15 Mo4 116.61(14) . .
Mo4 O16 Mo3 89.75(9) . .
P3 O16 Mo3 130.92(16) . .
P3 O16 Mo4 131.55(16) . .
Mo5 O18 Mo3 119.80(14) . .
P2 O19 Mo5 136.38(17) . .
Mo5 O21 Co2 135.78(15) . .
Co2 O22 Co1 93.58(11) . .
P2 O22 Co1 132.31(16) . .
P2 O22 Co2 133.77(17) . .
Co2 O23 H23A 109.3 . .
Co2 O23 H23B 121.5 . .
H23A O23 H23B 117.9 . .
C54 O24 Co2 129.6(3) . .
C54 O25 Co1 127.5(3) . .
P3 O26 Mo5 136.16(17) . .
Mo1 O28 Mo3 119.29(13) . .
Mo1 O28 Mo5 143.48(14) . .
Mo5 O28 Mo3 89.78(9) . .
C3 N2 Co3 123.6(3) . .
C3 N2 C7 116.5(4) . .
C7 N2 Co3 118.0(3) . .
N2 C3 H3 118.3 . .
N2 C3 C4 123.3(5) . .
C4 C3 H3 118.3 . .
C3 C4 H4 121.4 . .
C5 C4 C3 117.3(6) . .
C5 C4 H4 121.4 . .
C4 C5 H5 119.7 . .
C6 C5 C4 120.7(6) . .
C6 C5 H5 119.7 . .
C5 C6 H6 121.1 . .
C5 C6 C7 117.7(6) . .
C7 C6 H6 121.1 . .
N2 C7 C6 124.5(5) . .
N2 C7 H7 117.8 . .
C6 C7 H7 117.8 . .
C9 C8 P1 108.8(3) . .
C9 C8 C17 108.3(3) . .
C13 C8 P1 111.6(3) . .
C13 C8 C9 109.1(3) . .
C13 C8 C17 108.7(4) . .
C17 C8 P1 110.3(3) . .
C8 C9 H9A 109.7 . .
C8 C9 H9B 109.7 . .
H9A C9 H9B 108.2 . .
C10 C9 C8 109.9(4) . .
C10 C9 H9A 109.7 . .
C10 C9 H9B 109.7 . .
C9 C10 H10 109.6 . .
C9 C10 C16 109.0(4) . .
C11 C10 C9 109.6(4) . .
C11 C10 H10 109.6 . .
C11 C10 C16 109.6(4) . .
C16 C10 H10 109.6 . .
C10 C11 H11A 109.7 . .
C10 C11 H11B 109.7 . .
H11A C11 H11B 108.2 . .
C12 C11 C10 109.8(4) . .
C12 C11 H11A 109.7 . .
C12 C11 H11B 109.7 . .
C11 C12 H12 109.3 . .
C11 C12 C13 109.7(4) . .
C11 C12 C14 109.9(4) . .
C13 C12 H12 109.3 . .
C14 C12 H12 109.3 . .
C14 C12 C13 109.2(4) . .
C8 C13 C12 109.8(3) . .
C8 C13 H13A 109.7 . .
C8 C13 H13B 109.7 . .
C12 C13 H13A 109.7 . .
C12 C13 H13B 109.7 . .
H13A C13 H13B 108.2 . .
C12 C14 H14A 109.7 . .
C12 C14 H14B 109.7 . .
H14A C14 H14B 108.2 . .
C15 C14 C12 109.6(4) . .
C15 C14 H14A 109.7 . .
C15 C14 H14B 109.7 . .
C14 C15 H15 109.5 . .
C14 C15 C16 109.8(4) . .
C14 C15 C17 109.7(4) . .
C16 C15 H15 109.5 . .
C16 C15 C17 108.6(4) . .
C17 C15 H15 109.5 . .
C10 C16 H16A 109.7 . .
C10 C16 H16B 109.7 . .
C15 C16 C10 109.7(4) . .
C15 C16 H16A 109.7 . .
C15 C16 H16B 109.7 . .
H16A C16 H16B 108.2 . .
C8 C17 H17A 109.6 . .
C8 C17 H17B 109.6 . .
C15 C17 C8 110.4(3) . .
C15 C17 H17A 109.6 . .
C15 C17 H17B 109.6 . .
H17A C17 H17B 108.1 . .
C19 C18 P2 110.9(3) . .
C19 C18 C23 108.3(4) . .
C19 C18 C26 109.4(4) . .
C23 C18 P2 110.7(3) . .
C23 C18 C26 108.8(4) . .
C26 C18 P2 108.7(3) . .
C18 C19 H19A 109.7 . .
C18 C19 H19B 109.7 . .
C18 C19 C20 110.0(4) . .
H19A C19 H19B 108.2 . .
C20 C19 H19A 109.7 . .
C20 C19 H19B 109.7 . .
C19 C20 H20 109.2 . .
C21 C20 C19 109.2(4) . .
C21 C20 H20 109.2 . .
C27 C20 C19 109.5(4) . .
C27 C20 H20 109.2 . .
C27 C20 C21 110.5(4) . .
C20 C21 H21A 109.9 . .
C20 C21 H21B 109.9 . .
C20 C21 C22 109.1(4) . .
H21A C21 H21B 108.3 . .
C22 C21 H21A 109.9 . .
C22 C21 H21B 109.9 . .
C21 C22 H22 109.6 . .
C23 C22 C21 108.5(4) . .
C23 C22 H22 109.6 . .
C24 C22 C21 109.6(4) . .
C24 C22 H22 109.6 . .
C24 C22 C23 109.9(4) . .
C18 C23 H23C 109.6 . .
C18 C23 H23D 109.6 . .
C22 C23 C18 110.2(4) . .
C22 C23 H23C 109.6 . .
C22 C23 H23D 109.6 . .
H23C C23 H23D 108.1 . .
C22 C24 H24A 109.7 . .
C22 C24 H24B 109.7 . .
C22 C24 C25 109.9(4) . .
H24A C24 H24B 108.2 . .
C25 C24 H24A 109.7 . .
C25 C24 H24B 109.7 . .
C24 C25 H25 109.7 . .
C24 C25 C26 108.9(4) . .
C24 C25 C27 109.2(5) . .
C26 C25 H25 109.7 . .
C27 C25 H25 109.7 . .
C27 C25 C26 109.5(4) . .
C18 C26 H26A 109.7 . .
C18 C26 H26B 109.7 . .
C25 C26 C18 110.0(4) . .
C25 C26 H26A 109.7 . .
C25 C26 H26B 109.7 . .
H26A C26 H26B 108.2 . .
C20 C27 C25 109.7(4) . .
C20 C27 H27A 109.7 . .
C20 C27 H27B 109.7 . .
C25 C27 H27A 109.7 . .
C25 C27 H27B 109.7 . .
H27A C27 H27B 108.2 . .
C29 C28 P3 109.6(3) . .
C29 C28 C36 109.5(4) . .
C29 C28 C37 108.4(4) . .
C36 C28 P3 110.8(3) . .
C37 C28 P3 109.3(3) . .
C37 C28 C36 109.2(4) . .
C28 C29 H29A 109.6 . .
C28 C29 H29B 109.6 . .
H29A C29 H29B 108.2 . .
C30 C29 C28 110.1(4) . .
C30 C29 H29A 109.6 . .
C30 C29 H29B 109.6 . .
C29 C30 H30 109.4 . .
C29 C30 C35 109.1(4) . .
C31 C30 C29 109.8(4) . .
C31 C30 H30 109.4 . .
C31 C30 C35 109.7(4) . .
C35 C30 H30 109.4 . .
C30 C31 H31A 109.8 . .
C30 C31 H31B 109.8 . .
C30 C31 C32 109.3(4) . .
H31A C31 H31B 108.3 . .
C32 C31 H31A 109.8 . .
C32 C31 H31B 109.8 . .
C31 C32 H32 109.1 . .
C31 C32 C36 109.8(4) . .
C33 C32 C31 109.6(5) . .
C33 C32 H32 109.1 . .
C33 C32 C36 110.2(4) . .
C36 C32 H32 109.1 . .
C32 C33 H33A 109.9 . .
C32 C33 H33B 109.9 . .
C32 C33 C34 109.1(4) . .
H33A C33 H33B 108.3 . .
C34 C33 H33A 109.9 . .
C34 C33 H33B 109.9 . .
C33 C34 H34 109.1 . .
C33 C34 C35 109.6(4) . .
C33 C34 C37 110.2(4) . .
C35 C34 H34 109.1 . .
C35 C34 C37 109.9(4) . .
C37 C34 H34 109.1 . .
C30 C35 H35A 109.9 . .
C30 C35 H35B 109.9 . .
C34 C35 C30 109.0(4) . .
C34 C35 H35A 109.9 . .
C34 C35 H35B 109.9 . .
H35A C35 H35B 108.3 . .
C28 C36 H36A 109.9 . .
C28 C36 H36B 109.9 . .
C32 C36 C28 108.9(4) . .
C32 C36 H36A 109.9 . .
C32 C36 H36B 109.9 . .
H36A C36 H36B 108.3 . .
C28 C37 H37A 109.8 . .
C28 C37 H37B 109.8 . .
C34 C37 C28 109.2(3) . .
C34 C37 H37A 109.8 . .
C34 C37 H37B 109.8 . .
H37A C37 H37B 108.3 . .
O24 C54 O25 123.3(4) . .
O24 C54 C55 119.2(4) . .
O25 C54 C55 117.5(4) . .
C54 C55 H55A 109.5 . .
C54 C55 H55B 109.5 . .
C54 C55 H55C 109.5 . .
H55A C55 H55B 109.5 . .
H55A C55 H55C 109.5 . .
H55B C55 H55C 109.5 . .
H1BA C1B H1BB 109.5 . .
H1BA C1B H1BC 109.5 . .
H1BB C1B H1BC 109.4 . .
C2B C1B H1BA 111.4 . .
C2B C1B H1BB 109.7 . .
C2B C1B H1BC 107.3 . .
N1B C2B C1B 176(3) . .
H1CA C1C H1CB 109.5 . .
H1CA C1C H1CC 109.5 . .
H1CB C1C H1CC 109.5 . .
C2C C1C H1CA 109.5 . .
C2C C1C H1CB 109.5 . .
C2C C1C H1CC 109.5 . .
N1C C2C C1C 159(3) . .
C38 N3 C46 111.3(4) . .
C38 N3 C50 106.3(3) . .
C42 N3 C38 111.9(4) . .
C42 N3 C46 106.4(3) . .
C42 N3 C50 110.5(3) . .
C46 N3 C50 110.5(4) . .
N3 C38 H38A 108.6 . .
N3 C38 H38B 108.6 . .
N3 C38 C39 114.7(4) . .
H38A C38 H38B 107.6 . .
C39 C38 H38A 108.6 . .
C39 C38 H38B 108.6 . .
C38 C39 H39A 109.6 . .
C38 C39 H39B 109.6 . .
C38 C39 C40 110.2(5) . .
H39A C39 H39B 108.1 . .
C40 C39 H39A 109.6 . .
C40 C39 H39B 109.6 . .
C39 C40 H40A 108.5 . .
C39 C40 H40B 108.5 . .
H40A C40 H40B 107.5 . .
C41 C40 C39 114.9(8) . .
C41 C40 H40A 108.5 . .
C41 C40 H40B 108.5 . .
C40 C41 H41A 109.5 . .
C40 C41 H41B 109.5 . .
C40 C41 H41C 109.5 . .
H41A C41 H41B 109.5 . .
H41A C41 H41C 109.5 . .
H41B C41 H41C 109.5 . .
N3 C42 H42A 108.1 . .
N3 C42 H42B 108.1 . .
N3 C42 C43 116.8(4) . .
H42A C42 H42B 107.3 . .
C43 C42 H42A 108.1 . .
C43 C42 H42B 108.1 . .
C42 C43 H43A 109.7 . .
C42 C43 H43B 109.7 . .
C42 C43 C44 109.8(4) . .
H43A C43 H43B 108.2 . .
C44 C43 H43A 109.7 . .
C44 C43 H43B 109.7 . .
C43 C44 H44A 109.2 . .
C43 C44 H44B 109.2 . .
H44A C44 H44B 107.9 . .
C45 C44 C43 112.0(4) . .
C45 C44 H44A 109.2 . .
C45 C44 H44B 109.2 . .
C44 C45 H45A 109.5 . .
C44 C45 H45B 109.5 . .
C44 C45 H45C 109.5 . .
H45A C45 H45B 109.5 . .
H45A C45 H45C 109.5 . .
H45B C45 H45C 109.5 . .
N3 C46 H46A 108.3 . .
N3 C46 H46B 108.3 . .
H46A C46 H46B 107.4 . .
C47 C46 N3 115.8(4) . .
C47 C46 H46A 108.3 . .
C47 C46 H46B 108.3 . .
C46 C47 H47A 109.4 . .
C46 C47 H47B 109.4 . .
C46 C47 C48 111.1(4) . .
H47A C47 H47B 108.0 . .
C48 C47 H47A 109.4 . .
C48 C47 H47B 109.4 . .
C47 C48 H48A 109.4 . .
C47 C48 H48B 109.4 . .
H48A C48 H48B 108.0 . .
C49 C48 C47 111.4(4) . .
C49 C48 H48A 109.4 . .
C49 C48 H48B 109.4 . .
C48 C49 H49A 109.5 . .
C48 C49 H49B 109.5 . .
C48 C49 H49C 109.5 . .
H49A C49 H49B 109.5 . .
H49A C49 H49C 109.5 . .
H49B C49 H49C 109.5 . .
N3 C50 H50A 108.3 . .
N3 C50 H50B 108.3 . .
H50A C50 H50B 107.4 . .
C51 C50 N3 116.1(4) . .
C51 C50 H50A 108.3 . .
C51 C50 H50B 108.3 . .
C50 C51 H51A 109.8 . .
C50 C51 H51B 109.8 . .
C50 C51 C52 109.5(4) . .
H51A C51 H51B 108.2 . .
C52 C51 H51A 109.8 . .
C52 C51 H51B 109.8 . .
C51 C52 H52A 109.0 . .
C51 C52 H52B 109.0 . .
C51 C52 C53 112.7(4) . .
H52A C52 H52B 107.8 . .
C53 C52 H52A 109.0 . .
C53 C52 H52B 109.0 . .
C52 C53 H53A 109.5 . .
C52 C53 H53B 109.5 . .
C52 C53 H53C 109.5 . .
H53A C53 H53B 109.5 . .
H53A C53 H53C 109.5 . .
H53B C53 H53C 109.5 . .
H1AA C1A H1AB 109.5 . .
H1AA C1A H1AC 109.5 . .
H1AB C1A H1AC 109.5 . .
C2A C1A H1AA 109.5 . .
C2A C1A H1AB 109.5 . .
C2A C1A H1AC 109.4 . .
N1_2 C2A C1A 165(2) . .
H1A_1 C1_1 H1B_1 109.5 . .
H1A_1 C1_1 H1C_1 109.5 . .
H1B_1 C1_1 H1C_1 109.5 . .
C2_1 C1_1 H1A_1 109.5 . .
C2_1 C1_1 H1B_1 109.5 . .
C2_1 C1_1 H1C_1 109.5 . .
N1_1 C2_1 C1_1 176.8(8) . .
H1A_2 C1_2 H1B_2 109.5 . .
H1A_2 C1_2 H1C_2 109.5 . .
H1B_2 C1_2 H1C_2 109.4 . .
C2_2 C1_2 H1A_2 109.5 . .
C2_2 C1_2 H1B_2 109.5 . .
C2_2 C1_2 H1C_2 109.5 . .
N1_2 C2_2 C1_2 178.4(13) . .
H1A_3 C1_3 H1B_3 109.5 . .
H1A_3 C1_3 H1C_3 109.5 . .
H1B_3 C1_3 H1C_3 109.5 . .
C2_3 C1_3 H1A_3 109.5 . .
C2_3 C1_3 H1B_3 109.5 . .
C2_3 C1_3 H1C_3 109.5 . .
N1_3 C2_3 C1_3 176.2(9) . .
H1A_4 C1_4 H1B_4 109.5 . .
H1A_4 C1_4 H1C_4 109.5 . .
H1B_4 C1_4 H1C_4 109.5 . .
C2_4 C1_4 H1A_4 109.5 . .
C2_4 C1_4 H1B_4 109.5 . .
C2_4 C1_4 H1C_4 109.5 . .
N1_4 C2_4 C1_4 173.0(14) . .
H1A_5 C1_5 H1B_5 109.5 . .
H1A_5 C1_5 H1C_5 109.5 . .
H1B_5 C1_5 H1C_5 109.4 . .
C2_5 C1_5 H1A_5 109.5 . .
C2_5 C1_5 H1B_5 109.5 . .
C2_5 C1_5 H1C_5 109.5 . .
N1_5 C2_5 C1_5 155.2(19) . .

loop_
_geom_bond_atom_site_label_1
_geom_bond_atom_site_label_2
_geom_bond_distance
_geom_bond_site_symmetry_2
Mo1 O6 1.742(3) .
Mo1 O7 1.722(3) .
Mo1 O8 1.806(3) .
Mo1 O28 1.808(3) .
Mo2 O3 2.044(3) 3_666
Mo2 O8 2.351(3) .
Mo2 O10 1.744(3) .
Mo2 O11 1.686(3) .
Mo2 O12 1.879(3) .
Mo2 O14 2.095(3) .
Mo3 O15 1.905(3) .
Mo3 O16 2.327(3) .
Mo3 O17 1.690(3) .
Mo3 O18 1.939(3) .
Mo3 O27 1.715(3) .
Mo3 O28 2.355(3) .
Mo4 O8 2.366(3) .
Mo4 O9 1.721(3) .
Mo4 O12 1.921(3) .
Mo4 O13 1.687(3) .
Mo4 O15 1.925(3) .
Mo4 O16 2.292(3) .
Mo5 O18 1.872(3) .
Mo5 O19 2.024(3) .
Mo5 O20 1.686(3) .
Mo5 O21 1.753(3) .
Mo5 O26 2.110(3) .
Mo5 O28 2.317(3) .
Co1 O1 1.986(3) .
Co1 O2 1.987(3) .
Co1 O10 2.050(3) 3_666
Co1 O22 2.178(3) .
Co1 O25 1.993(3) .
Co2 O2 2.200(3) .
Co2 O21 2.058(3) .
Co2 O22 1.982(3) .
Co2 O23 1.975(3) .
Co2 O24 1.986(3) .
Co3 O29 2.052(3) 3_666
Co3 O4 2.034(3) .
Co3 O5 2.159(3) .
Co3 O6 2.080(3) .
Co3 O7 2.206(3) 3_666
Co3 N2 2.144(4) .
P1 O2 1.531(3) .
P1 O3 1.548(3) .
P1 O4 1.514(3) .
P1 C8 1.815(4) .
P2 O29 1.516(3) .
P2 O19 1.552(3) .
P2 O22 1.540(3) .
P2 C18 1.811(4) .
P3 O14 1.530(3) .
P3 O16 1.553(3) .
P3 O26 1.529(3) .
P3 C28 1.803(4) .
O29 Co3 2.052(3) 3_666
O1 H1A 0.8807 .
O1 H1B 0.7928 .
O3 Mo2 2.044(3) 3_666
O5 H5A 0.9420 .
O5 H5B 0.9056 .
O7 Co3 2.206(3) 3_666
O10 Co1 2.050(3) 3_666
O23 H23A 0.8736 .
O23 H23B 0.9032 .
O24 C54 1.274(5) .
O25 C54 1.302(5) .
N2 C3 1.315(6) .
N2 C7 1.328(6) .
C3 H3 0.9500 .
C3 C4 1.399(7) .
C4 H4 0.9500 .
C4 C5 1.370(8) .
C5 H5 0.9500 .
C5 C6 1.337(8) .
C6 H6 0.9500 .
C6 C7 1.377(7) .
C7 H7 0.9500 .
C8 C9 1.541(6) .
C8 C13 1.536(6) .
C8 C17 1.545(5) .
C9 H9A 0.9900 .
C9 H9B 0.9900 .
C9 C10 1.533(6) .
C10 H10 1.0000 .
C10 C11 1.528(6) .
C10 C16 1.535(6) .
C11 H11A 0.9900 .
C11 H11B 0.9900 .
C11 C12 1.512(6) .
C12 H12 1.0000 .
C12 C13 1.540(6) .
C12 C14 1.533(6) .
C13 H13A 0.9900 .
C13 H13B 0.9900 .
C14 H14A 0.9900 .
C14 H14B 0.9900 .
C14 C15 1.518(6) .
C15 H15 1.0000 .
C15 C16 1.526(6) .
C15 C17 1.532(5) .
C16 H16A 0.9900 .
C16 H16B 0.9900 .
C17 H17A 0.9900 .
C17 H17B 0.9900 .
C18 C19 1.536(6) .
C18 C23 1.543(6) .
C18 C26 1.546(6) .
C19 H19A 0.9900 .
C19 H19B 0.9900 .
C19 C20 1.543(6) .
C20 H20 1.0000 .
C20 C21 1.523(6) .
C20 C27 1.522(7) .
C21 H21A 0.9900 .
C21 H21B 0.9900 .
C21 C22 1.550(7) .
C22 H22 1.0000 .
C22 C23 1.538(6) .
C22 C24 1.530(7) .
C23 H23C 0.9900 .
C23 H23D 0.9900 .
C24 H24A 0.9900 .
C24 H24B 0.9900 .
C24 C25 1.535(7) .
C25 H25 1.0000 .
C25 C26 1.544(6) .
C25 C27 1.540(7) .
C26 H26A 0.9900 .
C26 H26B 0.9900 .
C27 H27A 0.9900 .
C27 H27B 0.9900 .
C28 C29 1.542(6) .
C28 C36 1.543(6) .
C28 C37 1.542(6) .
C29 H29A 0.9900 .
C29 H29B 0.9900 .
C29 C30 1.530(6) .
C30 H30 1.0000 .
C30 C31 1.522(8) .
C30 C35 1.535(7) .
C31 H31A 0.9900 .
C31 H31B 0.9900 .
C31 C32 1.533(7) .
C32 H32 1.0000 .
C32 C33 1.520(6) .
C32 C36 1.539(6) .
C33 H33A 0.9900 .
C33 H33B 0.9900 .
C33 C34 1.527(6) .
C34 H34 1.0000 .
C34 C35 1.527(6) .
C34 C37 1.537(6) .
C35 H35A 0.9900 .
C35 H35B 0.9900 .
C36 H36A 0.9900 .
C36 H36B 0.9900 .
C37 H37A 0.9900 .
C37 H37B 0.9900 .
C54 C55 1.475(6) .
C55 H55A 0.9800 .
C55 H55B 0.9800 .
C55 H55C 0.9800 .
N1B C2B 1.151(15) .
C1B H1BA 0.9800 .
C1B H1BB 0.9799 .
C1B H1BC 0.9798 .
C1B C2B 1.467(16) .
N1C C2C 1.195(9) .
C1C H1CA 0.9801 .
C1C H1CB 0.9799 .
C1C H1CC 0.9801 .
C1C C2C 1.443(9) .
N3 C38 1.512(6) .
N3 C42 1.508(5) .
N3 C46 1.516(5) .
N3 C50 1.524(5) .
C38 H38A 0.9900 .
C38 H38B 0.9900 .
C38 C39 1.514(6) .
C39 H39A 0.9900 .
C39 H39B 0.9900 .
C39 C40 1.525(8) .
C40 H40A 0.9900 .
C40 H40B 0.9900 .
C40 C41 1.427(11) .
C41 H41A 0.9801 .
C41 H41B 0.9799 .
C41 H41C 0.9800 .
C42 H42A 0.9900 .
C42 H42B 0.9900 .
C42 C43 1.518(6) .
C43 H43A 0.9900 .
C43 H43B 0.9900 .
C43 C44 1.526(6) .
C44 H44A 0.9900 .
C44 H44B 0.9900 .
C44 C45 1.524(6) .
C45 H45A 0.9800 .
C45 H45B 0.9800 .
C45 H45C 0.9800 .
C46 H46A 0.9900 .
C46 H46B 0.9900 .
C46 C47 1.513(6) .
C47 H47A 0.9900 .
C47 H47B 0.9900 .
C47 C48 1.520(6) .
C48 H48A 0.9900 .
C48 H48B 0.9900 .
C48 C49 1.517(6) .
C49 H49A 0.9800 .
C49 H49B 0.9800 .
C49 H49C 0.9800 .
C50 H50A 0.9900 .
C50 H50B 0.9900 .
C50 C51 1.509(6) .
C51 H51A 0.9900 .
C51 H51B 0.9900 .
C51 C52 1.527(6) .
C52 H52A 0.9900 .
C52 H52B 0.9900 .
C52 C53 1.528(6) .
C53 H53A 0.9800 .
C53 H53B 0.9800 .
C53 H53C 0.9800 .
C1A H1AA 0.9797 .
C1A H1AB 0.9797 .
C1A H1AC 0.9803 .
C1A C2A 1.434(16) .
C2A N1_2 1.257(15) .
N1_1 C2_1 1.172(6) .
C1_1 H1A_1 0.9799 .
C1_1 H1B_1 0.9801 .
C1_1 H1C_1 0.9800 .
C1_1 C2_1 1.440(6) .
N1_2 C2_2 1.221(7) .
C1_2 H1A_2 0.9798 .
C1_2 H1B_2 0.9802 .
C1_2 H1C_2 0.9801 .
C1_2 C2_2 1.389(7) .
N1_3 C2_3 1.159(6) .
C1_3 H1A_3 0.9800 .
C1_3 H1B_3 0.9800 .
C1_3 H1C_3 0.9800 .
C1_3 C2_3 1.434(6) .
N1_4 C2_4 1.158(7) .
C1_4 H1A_4 0.9801 .
C1_4 H1B_4 0.9801 .
C1_4 H1C_4 0.9801 .
C1_4 C2_4 1.455(8) .
N1_5 C2_5 1.206(8) .
C1_5 H1A_5 0.9801 .
C1_5 H1B_5 0.9804 .
C1_5 H1C_5 0.9798 .
C1_5 C2_5 1.419(9) .

loop_
_geom_torsion_atom_site_label_1
_geom_torsion_atom_site_label_2
_geom_torsion_atom_site_label_3
_geom_torsion_atom_site_label_4
_geom_torsion
_geom_torsion_site_symmetry_1
_geom_torsion_site_symmetry_4
Co1 O25 C54 O24 -16.0(6) . .
Co1 O25 C54 C55 166.7(3) . .
Co2 O24 C54 O25 -0.5(6) . .
Co2 O24 C54 C55 176.8(3) . .
Co3 N2 C3 C4 163.7(4) . .
Co3 N2 C7 C6 -164.5(4) . .
P1 C8 C9 C10 -179.4(3) . .
P1 C8 C13 C12 -178.9(3) . .
P1 C8 C17 C15 178.7(3) . .
P2 C18 C19 C20 -178.7(3) . .
P2 C18 C23 C22 178.1(3) . .
P2 C18 C26 C25 179.7(3) . .
P3 C28 C29 C30 -179.5(3) . .
P3 C28 C36 C32 -179.8(3) . .
P3 C28 C37 C34 179.0(3) . .
O29 P2 O19 Mo5 162.1(2) . .
O29 P2 O22 Co1 36.6(3) . .
O29 P2 O22 Co2 -134.8(2) . .
O29 P2 C18 C19 -166.6(3) . .
O29 P2 C18 C23 -46.3(3) . .
O29 P2 C18 C26 73.1(3) . .
O2 P1 O3 Mo2 33.7(3) . 3_666
O2 P1 O4 Co3 99.3(2) . .
O2 P1 C8 C9 -178.0(3) . .
O2 P1 C8 C13 -57.6(3) . .
O2 P1 C8 C17 63.3(3) . .
O3 Mo2 O10 Co1 42.0(2) 3_666 3_666
O3 Mo2 O12 Mo4 -34.2(4) 3_666 .
O3 P1 O2 Co1 -10.2(3) . .
O3 P1 O2 Co2 162.10(19) . .
O3 P1 O4 Co3 -23.6(3) . .
O3 P1 C8 C9 -57.3(3) . .
O3 P1 C8 C13 63.1(3) . .
O3 P1 C8 C17 -175.9(3) . .
O4 P1 O2 Co1 -132.3(2) . .
O4 P1 O2 Co2 40.0(3) . .
O4 P1 O3 Mo2 156.1(2) . 3_666
O4 P1 C8 C9 61.7(3) . .
O4 P1 C8 C13 -177.8(3) . .
O4 P1 C8 C17 -56.9(3) . .
O6 Mo1 O7 Co3 179.9(6) . 3_666
O6 Mo1 O8 Mo2 -146.8(2) . .
O6 Mo1 O8 Mo4 76.80(16) . .
O6 Mo1 O28 Mo3 -75.94(16) . .
O6 Mo1 O28 Mo5 145.5(2) . .
O7 Mo1 O6 Co3 -0.7(3) . .
O7 Mo1 O8 Mo2 -27.6(3) . .
O7 Mo1 O8 Mo4 -164.03(14) . .
O7 Mo1 O28 Mo3 164.59(13) . .
O7 Mo1 O28 Mo5 26.0(3) . .
O8 Mo1 O6 Co3 117.4(3) . .
O8 Mo1 O7 Co3 60.4(7) . 3_666
O8 Mo1 O28 Mo3 46.25(17) . .
O8 Mo1 O28 Mo5 -92.4(2) . .
O8 Mo2 O10 Co1 -41.4(2) . 3_666
O8 Mo2 O12 Mo4 -3.89(15) . .
O10 Mo2 O12 Mo4 76.58(18) . .
O11 Mo2 O10 Co1 142.0(2) . 3_666
O11 Mo2 O12 Mo4 -177.64(17) . .
O12 Mo2 O10 Co1 -115.3(2) . 3_666
O14 Mo2 O10 Co1 -14.8(5) . 3_666
O14 Mo2 O12 Mo4 -81.77(16) . .
O14 P3 O16 Mo3 131.29(19) . .
O14 P3 O16 Mo4 -8.2(3) . .
O14 P3 O26 Mo5 -135.2(2) . .
O14 P3 C28 C29 -60.8(4) . .
O14 P3 C28 C36 60.2(4) . .
O14 P3 C28 C37 -179.4(3) . .
O16 P3 O14 Mo2 10.3(3) . .
O16 P3 O26 Mo5 -12.0(3) . .
O16 P3 C28 C29 178.2(3) . .
O16 P3 C28 C36 -60.8(3) . .
O16 P3 C28 C37 59.5(3) . .
O18 Mo5 O21 Co2 116.5(2) . .
O19 Mo5 O18 Mo3 33.9(4) . .
O19 Mo5 O21 Co2 -40.3(2) . .
O19 P2 O29 Co3 -21.2(3) . 3_666
O19 P2 O22 Co1 158.03(19) . .
O19 P2 O22 Co2 -13.4(3) . .
O19 P2 C18 C19 74.3(3) . .
O19 P2 C18 C23 -165.3(3) . .
O19 P2 C18 C26 -45.9(3) . .
O20 Mo5 O18 Mo3 176.26(16) . .
O20 Mo5 O21 Co2 -139.1(2) . .
O21 Mo5 O18 Mo3 -77.23(17) . .
O22 P2 O29 Co3 100.9(2) . 3_666
O22 P2 O19 Mo5 40.3(3) . .
O22 P2 C18 C19 -45.8(3) . .
O22 P2 C18 C23 74.6(3) . .
O22 P2 C18 C26 -166.0(3) . .
O26 Mo5 O18 Mo3 82.34(16) . .
O26 Mo5 O21 Co2 13.5(5) . .
O26 P3 O14 Mo2 133.7(2) . .
O26 P3 O16 Mo3 9.6(3) . .
O26 P3 O16 Mo4 -129.9(2) . .
O26 P3 C28 C29 57.3(3) . .
O26 P3 C28 C36 178.3(3) . .
O26 P3 C28 C37 -61.3(3) . .
O28 Mo1 O6 Co3 -119.5(3) . .
O28 Mo1 O7 Co3 -60.2(7) . 3_666
O28 Mo1 O8 Mo2 91.0(2) . .
O28 Mo1 O8 Mo4 -45.41(18) . .
O28 Mo5 O18 Mo3 4.69(14) . .
O28 Mo5 O21 Co2 41.6(2) . .
N2 C3 C4 C5 0.0(9) . .
C3 N2 C7 C6 0.6(7) . .
C3 C4 C5 C6 0.5(10) . .
C4 C5 C6 C7 -0.4(9) . .
C5 C6 C7 N2 -0.1(9) . .
C7 N2 C3 C4 -0.5(8) . .
C8 P1 O2 Co1 108.4(2) . .
C8 P1 O2 Co2 -79.3(2) . .
C8 P1 O3 Mo2 -85.6(3) . 3_666
C8 P1 O4 Co3 -141.3(2) . .
C8 C9 C10 C11 -59.4(5) . .
C8 C9 C10 C16 60.5(5) . .
C9 C8 C13 C12 -58.7(5) . .
C9 C8 C17 C15 59.8(5) . .
C9 C10 C11 C12 60.3(5) . .
C9 C10 C16 C15 -61.1(5) . .
C10 C11 C12 C13 -60.4(5) . .
C10 C11 C12 C14 59.7(5) . .
C11 C10 C16 C15 58.8(5) . .
C11 C12 C13 C8 60.0(5) . .
C11 C12 C14 C15 -59.8(5) . .
C12 C14 C15 C16 59.3(5) . .
C12 C14 C15 C17 -60.0(5) . .
C13 C8 C9 C10 58.7(4) . .
C13 C8 C17 C15 -58.7(5) . .
C13 C12 C14 C15 60.6(5) . .
C14 C12 C13 C8 -60.5(5) . .
C14 C15 C16 C10 -59.1(5) . .
C14 C15 C17 C8 59.4(5) . .
C16 C10 C11 C12 -59.2(5) . .
C16 C15 C17 C8 -60.7(5) . .
C17 C8 C9 C10 -59.5(4) . .
C17 C8 C13 C12 59.2(5) . .
C17 C15 C16 C10 60.9(5) . .
C18 P2 O29 Co3 -138.9(2) . 3_666
C18 P2 O19 Mo5 -78.8(3) . .
C18 P2 O22 Co1 -83.9(3) . .
C18 P2 O22 Co2 104.7(3) . .
C18 C19 C20 C21 -61.0(5) . .
C18 C19 C20 C27 60.1(5) . .
C19 C18 C23 C22 -60.0(5) . .
C19 C18 C26 C25 58.5(5) . .
C19 C20 C21 C22 61.1(5) . .
C19 C20 C27 C25 -60.4(5) . .
C20 C21 C22 C23 -61.0(5) . .
C20 C21 C22 C24 59.0(5) . .
C21 C20 C27 C25 59.9(5) . .
C21 C22 C23 C18 60.7(5) . .
C21 C22 C24 C25 -59.6(6) . .
C22 C24 C25 C26 -60.0(6) . .
C22 C24 C25 C27 59.5(5) . .
C23 C18 C19 C20 59.6(5) . .
C23 C18 C26 C25 -59.7(5) . .
C23 C22 C24 C25 59.6(5) . .
C24 C22 C23 C18 -59.1(5) . .
C24 C25 C26 C18 60.4(5) . .
C24 C25 C27 C20 -59.2(5) . .
C26 C18 C19 C20 -58.8(5) . .
C26 C18 C23 C22 58.8(5) . .
C26 C25 C27 C20 60.0(5) . .
C27 C20 C21 C22 -59.4(5) . .
C27 C25 C26 C18 -59.0(5) . .
C28 P3 O14 Mo2 -108.6(3) . .
C28 P3 O16 Mo3 -109.2(2) . .
C28 P3 O16 Mo4 111.3(2) . .
C28 P3 O26 Mo5 106.6(3) . .
C28 C29 C30 C31 -59.4(5) . .
C28 C29 C30 C35 60.8(6) . .
C29 C28 C36 C32 -58.8(5) . .
C29 C28 C37 C34 59.7(5) . .
C29 C30 C31 C32 60.2(5) . .
C29 C30 C35 C34 -60.4(6) . .
C30 C31 C32 C33 60.2(5) . .
C30 C31 C32 C36 -61.0(5) . .
C31 C30 C35 C34 59.9(5) . .
C31 C32 C33 C34 -60.5(5) . .
C31 C32 C36 C28 60.2(5) . .
C32 C33 C34 C35 60.9(5) . .
C32 C33 C34 C37 -60.1(5) . .
C33 C32 C36 C28 -60.6(6) . .
C33 C34 C35 C30 -60.3(5) . .
C33 C34 C37 C28 59.9(5) . .
C35 C30 C31 C32 -59.7(5) . .
C35 C34 C37 C28 -60.9(5) . .
C36 C28 C29 C30 58.7(5) . .
C36 C28 C37 C34 -59.6(5) . .
C36 C32 C33 C34 60.4(6) . .
C37 C28 C29 C30 -60.3(5) . .
C37 C28 C36 C32 59.7(5) . .
C37 C34 C35 C30 60.8(5) . .
N3 C38 C39 C40 177.1(6) . .
N3 C42 C43 C44 -179.4(4) . .
N3 C46 C47 C48 -177.7(4) . .
N3 C50 C51 C52 -175.9(4) . .
C38 N3 C42 C43 60.8(5) . .
C38 N3 C46 C47 -55.7(6) . .
C38 N3 C50 C51 -178.9(4) . .
C38 C39 C40 C41 73.2(10) . .
C42 N3 C38 C39 60.7(6) . .
C42 N3 C46 C47 -177.9(4) . .
C42 N3 C50 C51 -57.3(5) . .
C42 C43 C44 C45 -175.5(4) . .
C46 N3 C38 C39 -58.3(6) . .
C46 N3 C42 C43 -177.4(4) . .
C46 N3 C50 C51 60.2(5) . .
C46 C47 C48 C49 -174.5(4) . .
C50 N3 C38 C39 -178.6(5) . .
C50 N3 C42 C43 -57.4(5) . .
C50 N3 C46 C47 62.1(5) . .
C50 C51 C52 C53 -176.5(4) . .
